data_7104169
loop_
_publ_author_name
'Isaacs, Lyle'

_publ_section_title
;
 Cucurbit[n]urils: from mechanism to structure and function.
;
_journal_issue 6
_journal_name_full 'Chemical communications (Cambridge, England)'
_journal_page_first 619
_journal_page_last 629
_journal_paper_doi 10.1039/b814897j
_journal_volume 34
_journal_year 2009
_chemical_formula_moiety '3(C60 H60 N40 O20), 72(H2 O)'
_chemical_formula_sum 'C180 H324 N120 O132'
_chemical_formula_weight 6281.59
_chemical_name_common 'Cucurbit(10)uril tetraicosa-hydrate'
_chemical_name_systematic
;
Cucurbit[10]uril tetraicosa-hydrate
;
_space_group_IT_number 2
_symmetry_cell_setting triclinic
_symmetry_space_group_name_Hall '-P 1'
_symmetry_space_group_name_H-M 'P -1'
_atom_sites_solution_hydrogens geom
_atom_sites_solution_primary direct
_atom_sites_solution_secondary difmap
_audit_creation_method 'SHELXL-97 & ZCIF'
_cell_angle_alpha 71.062(3)
_cell_angle_beta 67.767(3)
_cell_angle_gamma 75.432(3)
_cell_formula_units_Z 1
_cell_length_a 21.170(3)
_cell_length_b 21.265(3)
_cell_length_c 23.329(4)
_cell_measurement_reflns_used 4602
_cell_measurement_temperature 298(2)
_cell_measurement_theta_max 22.1
_cell_measurement_theta_min 2.2
_cell_volume 9095(2)
_computing_cell_refinement 'SAINT (Bruker, 1999)'
_computing_data_collection 'SMART (Bruker, 1999)'
_computing_data_reduction SAINT
_computing_molecular_graphics 'XSHEL (Bruker, 1999)'
_computing_publication_material SHELXL-97
_computing_structure_refinement 'SHELXL-97 (Sheldrick, 1997)'
_computing_structure_solution 'SHELXS-97 (Sheldrick, 1990)'
_diffrn_ambient_temperature 298(2)
_diffrn_detector 'CCD area detector'
_diffrn_detector_area_resol_mean 8.33
_diffrn_detector_type 'Bruker Smart1000'
_diffrn_measured_fraction_theta_full 0.903
_diffrn_measured_fraction_theta_max 0.903
_diffrn_measurement_details 606,434
_diffrn_measurement_device_type 'three-circle diffractometer'
_diffrn_measurement_method '\w scans'
_diffrn_measurement_specimen_support 'in mother liquer, 0.3mm glass capillary'
_diffrn_orient_matrix_type standard
_diffrn_orient_matrix_UB_11 -0.0144981
_diffrn_orient_matrix_UB_12 0.0257151
_diffrn_orient_matrix_UB_13 0.0331049
_diffrn_orient_matrix_UB_21 0.0041585
_diffrn_orient_matrix_UB_22 -0.0430495
_diffrn_orient_matrix_UB_23 0.0333468
_diffrn_orient_matrix_UB_31 0.0493383
_diffrn_orient_matrix_UB_32 0.0034567
_diffrn_orient_matrix_UB_33 -0.0093201
_diffrn_radiation_monochromator graphite
_diffrn_radiation_source 'fine-focus sealed tube'
_diffrn_radiation_type MoK\a
_diffrn_radiation_wavelength 0.71073
_diffrn_reflns_av_R_equivalents 0.1133
_diffrn_reflns_av_sigmaI/netI 0.1348
_diffrn_reflns_limit_h_max 22
_diffrn_reflns_limit_h_min -20
_diffrn_reflns_limit_k_max 22
_diffrn_reflns_limit_k_min -21
_diffrn_reflns_limit_l_max 25
_diffrn_reflns_limit_l_min 0
_diffrn_reflns_number 21365
_diffrn_reflns_theta_full 22.46
_diffrn_reflns_theta_max 22.46
_diffrn_reflns_theta_min 2.16
_diffrn_source_current 40
_diffrn_source_voltage 50
_diffrn_standards_decay_% 0.00
_exptl_absorpt_coefficient_mu 0.098
_exptl_absorpt_correction_T_max 0.974
_exptl_absorpt_correction_T_min 0.717
_exptl_absorpt_correction_type multi-scan
_exptl_absorpt_process_details 'SADABS (Sheldrick, 1996)'
_exptl_crystal_colour colorless
_exptl_crystal_density_diffrn 1.147
_exptl_crystal_density_method not_measured
_exptl_crystal_description prism
_exptl_crystal_F_000 3300
_exptl_crystal_id 'Isaacs CB10'
_exptl_crystal_size_max 0.44
_exptl_crystal_size_mid 0.32
_exptl_crystal_size_min 0.27
_platon_squeeze_details
;
Electrons count in the void is equivalent to ~53 water molecules
giving total composition 3CB10*72H2O z=1 or CB10*24H2O z=3.
;
_refine_diff_density_max 0.741
_refine_diff_density_min -0.308
_refine_diff_density_rms 0.076
_refine_ls_extinction_coef 0.00245(10)
_refine_ls_extinction_expression Fc^*^=kFc[1+0.001xFc^2^\l^3^/sin(2\q)]^-1/4^
_refine_ls_extinction_method SHELXL
_refine_ls_goodness_of_fit_ref 1.000
_refine_ls_hydrogen_treatment mixed
_refine_ls_matrix_type full
_refine_ls_number_parameters 1772
_refine_ls_number_reflns 21365
_refine_ls_number_restraints 91
_refine_ls_restrained_S_all 1.034
_refine_ls_R_factor_all 0.1174
_refine_ls_R_factor_gt 0.0870
_refine_ls_shift/su_max 0.000
_refine_ls_shift/su_mean 0.000
_refine_ls_structure_factor_coef Fsqd
_refine_ls_weighting_details 'w=1/[\s^2^(Fo^2^)+(0.03P)^2^+13.3P], P=(max(Fo^2^,0)+2Fc^2^)/3'
_refine_ls_weighting_scheme calc
_refine_ls_wR_factor_gt 0.1976
_refine_ls_wR_factor_ref 0.2088
_reflns_number_gt 11972
_reflns_number_total 21365
_reflns_threshold_expression >2sigma(I)
_cod_data_source_file b814897j.txt
_cod_data_source_block 1297
_cod_depositor_comments
;
The following automatic conversions were performed:
'_symmetry_cell_setting' value 'Triclinic' changed to 'triclinic'
according to '/home/saulius/struct/CIF-dictionaries/cif_core.dic'
dictionary named 'cif_core.dic' version 2.4.1 from 2010-06-29.

Automatic conversion script
Id: cif_fix_enum 1527 2010-12-29 10:47:43Z saulius 
;
_cod_database_code 7104169
_diffrn_measurement_total_frames-ccd 1040
_diffrn_measurement_frame_width-ccd 0.3
_diffrn_detector_distance-ccd 4.958
_diffrn_measurement_frame_time-ccd 23
_diffrn_measurement_total_time-ccd 8.71
_diffrn_measurement_frame_size-ccd 512

loop_
_symmetry_equiv_pos_as_xyz
'x, y, z'
'-x, -y, -z'

loop_
_atom_site_label
_atom_site_type_symbol
_atom_site_fract_x
_atom_site_fract_y
_atom_site_fract_z
_atom_site_U_iso_or_equiv
_atom_site_adp_type
_atom_site_occupancy
_atom_site_symmetry_multiplicity
_atom_site_calc_flag
_atom_site_refinement_flags
_atom_site_disorder_assembly
_atom_site_disorder_group
N10A N 0.10588(19) 0.0630(2) 0.56549(19) 0.0554(11) Uani 1 1 d . . .
C11A C 0.0707(3) 0.0907(3) 0.6217(2) 0.0577(14) Uani 1 1 d . . .
H11A H 0.0212 0.0878 0.6389 0.069 Uiso 1 1 calc R . .
N12A N 0.1027(2) 0.0637(3) 0.6702(2) 0.0714(14) Uani 1 1 d . . .
C13A C 0.1336(2) 0.1101(3) 0.5121(2) 0.0552(14) Uani 1 1 d . . .
O13A O 0.16162(17) 0.10204(19) 0.45760(17) 0.0679(10) Uani 1 1 d . . .
C14A C 0.1294(3) 0.1136(4) 0.6769(3) 0.0798(18) Uani 1 1 d . . .
O14A O 0.1541(2) 0.1038(3) 0.7206(2) 0.1115(16) Uani 1 1 d . . .
N15A N 0.1253(2) 0.1690(2) 0.52828(19) 0.0580(12) Uani 1 1 d . . .
C16A C 0.0848(3) 0.1643(3) 0.5944(3) 0.0649(16) Uani 1 1 d . . .
H16A H 0.0418 0.1961 0.5988 0.078 Uiso 1 1 calc R . .
N17A N 0.1220(2) 0.1696(3) 0.6322(2) 0.0768(14) Uani 1 1 d . . .
C18A C 0.1318(3) 0.2318(3) 0.4808(3) 0.0710(16) Uani 1 1 d . . .
H18A H 0.0882 0.2613 0.4903 0.085 Uiso 1 1 calc R . .
H18B H 0.1412 0.2241 0.4394 0.085 Uiso 1 1 calc R . .
C19A C 0.1308(3) 0.2347(3) 0.6353(3) 0.092(2) Uani 1 1 d . . .
H19A H 0.0883 0.2657 0.6363 0.111 Uiso 1 1 calc R . .
H19B H 0.1399 0.2288 0.6747 0.111 Uiso 1 1 calc R . .
N20A N 0.1871(2) 0.2659(2) 0.4766(2) 0.0656(12) Uani 1 1 d . . .
C21A C 0.1785(3) 0.3012(3) 0.5231(3) 0.0760(18) Uani 1 1 d . . .
H21A H 0.1345 0.3314 0.5302 0.091 Uiso 1 1 calc R . .
N22A N 0.1872(2) 0.2634(3) 0.5810(2) 0.0792(15) Uani 1 1 d . . .
C23A C 0.2388(3) 0.2846(3) 0.4206(3) 0.0539(14) Uani 1 1 d . . .
O23A O 0.25248(17) 0.26680(17) 0.37228(17) 0.0620(10) Uani 1 1 d . . .
C24A C 0.2440(3) 0.2747(3) 0.5882(3) 0.0724(17) Uani 1 1 d . . .
O24A O 0.2624(2) 0.2495(3) 0.6354(2) 0.1043(15) Uani 1 1 d . . .
N25A N 0.2725(2) 0.3246(2) 0.4294(2) 0.0583(11) Uani 1 1 d . . .
C26A C 0.2396(2) 0.3422(3) 0.4895(3) 0.0622(15) Uani 1 1 d . . .
H26A H 0.2239 0.3907 0.4836 0.075 Uiso 1 1 calc R . .
N27A N 0.2781(2) 0.3166(2) 0.5333(2) 0.0639(12) Uani 1 1 d . . .
C28A C 0.3202(2) 0.3644(3) 0.3750(3) 0.0608(15) Uani 1 1 d . . .
H28A H 0.3013 0.4117 0.3705 0.073 Uiso 1 1 calc R . .
H28B H 0.3248 0.3532 0.3364 0.073 Uiso 1 1 calc R . .
C29A C 0.3261(3) 0.3526(3) 0.5348(3) 0.0757(17) Uani 1 1 d . . .
H29A H 0.3333 0.3351 0.5761 0.091 Uiso 1 1 calc R . .
H29B H 0.3058 0.3995 0.5308 0.091 Uiso 1 1 calc R . .
N30A N 0.3887(2) 0.35328(19) 0.38169(19) 0.0535(11) Uani 1 1 d . . .
C31A C 0.4028(2) 0.3855(3) 0.4198(2) 0.0546(14) Uani 1 1 d . . .
H31A H 0.3778 0.4314 0.4168 0.065 Uiso 1 1 calc R . .
N32A N 0.3933(2) 0.3487(2) 0.4844(2) 0.0594(12) Uani 1 1 d . . .
C33A C 0.4469(3) 0.3338(2) 0.3349(3) 0.0557(14) Uani 1 1 d . . .
O33A O 0.44864(18) 0.31031(19) 0.29366(18) 0.0734(11) Uani 1 1 d . . .
C34A C 0.4528(3) 0.3344(3) 0.5001(3) 0.0574(14) Uani 1 1 d . . .
O34A O 0.45731(19) 0.3096(2) 0.55391(18) 0.0771(11) Uani 1 1 d . . .
N35A N 0.50219(19) 0.3463(2) 0.34474(19) 0.0539(11) Uani 1 1 d . . .
C36A C 0.4809(2) 0.3851(2) 0.3915(2) 0.0508(13) Uani 1 1 d . . .
H36A H 0.4924 0.4308 0.3714 0.061 Uiso 1 1 calc R . .
N37A N 0.50401(19) 0.3541(2) 0.4448(2) 0.0541(11) Uani 1 1 d . . .
C38A C 0.5676(2) 0.3520(3) 0.2918(2) 0.0656(16) Uani 1 1 d . . .
H38A H 0.5655 0.3362 0.2581 0.079 Uiso 1 1 calc R . .
H38B H 0.5738 0.3989 0.2745 0.079 Uiso 1 1 calc R . .
C39A C 0.5700(3) 0.3621(3) 0.4468(3) 0.0649(15) Uani 1 1 d . . .
H39A H 0.5762 0.4090 0.4289 0.078 Uiso 1 1 calc R . .
H39B H 0.5684 0.3499 0.4912 0.078 Uiso 1 1 calc R . .
N40A N 0.6262(2) 0.3142(2) 0.3111(2) 0.0624(12) Uani 1 1 d . . .
C41A C 0.6579(2) 0.3384(3) 0.3429(2) 0.0579(14) Uani 1 1 d . . .
H41A H 0.6598 0.3867 0.3254 0.070 Uiso 1 1 calc R . .
N42A N 0.62939(19) 0.3211(2) 0.4116(2) 0.0556(11) Uani 1 1 d . . .
C43A C 0.6722(3) 0.2700(3) 0.2770(3) 0.0752(17) Uani 1 1 d . . .
O43A O 0.6616(2) 0.2473(2) 0.2412(2) 0.0978(14) Uani 1 1 d . . .
C44A C 0.6755(2) 0.2792(3) 0.4406(2) 0.0530(13) Uani 1 1 d . . .
O44A O 0.66630(17) 0.26251(17) 0.49764(17) 0.0613(10) Uani 1 1 d . . .
N45A N 0.7325(2) 0.2577(3) 0.2906(2) 0.0782(15) Uani 1 1 d . . .
C46A C 0.7297(3) 0.2976(3) 0.3312(3) 0.0709(17) Uani 1 1 d . . .
H46A H 0.7649 0.3274 0.3094 0.085 Uiso 1 1 calc R . .
N47A N 0.7325(2) 0.2616(2) 0.3940(2) 0.0618(12) Uani 1 1 d . . .
C48A C 0.7967(3) 0.2265(4) 0.2504(3) 0.095(2) Uani 1 1 d . . .
H48A H 0.7877 0.2186 0.2157 0.114 Uiso 1 1 calc R . .
H48B H 0.8302 0.2575 0.2315 0.114 Uiso 1 1 calc R . .
C49A C 0.7962(2) 0.2271(3) 0.4080(3) 0.0642(15) Uani 1 1 d . . .
H49A H 0.8313 0.2564 0.3851 0.077 Uiso 1 1 calc R . .
H49B H 0.7879 0.2191 0.4535 0.077 Uiso 1 1 calc R . .
N50A N 0.8256(2) 0.1639(3) 0.2853(2) 0.0734(14) Uani 1 1 d . . .
C51A C 0.8637(3) 0.1599(3) 0.3259(2) 0.0648(16) Uani 1 1 d . . .
H51A H 0.8969 0.1918 0.3056 0.078 Uiso 1 1 calc R . .
N52A N 0.82216(19) 0.1642(2) 0.39097(19) 0.0578(12) Uani 1 1 d . . .
C53A C 0.8365(3) 0.1074(4) 0.2678(3) 0.0766(19) Uani 1 1 d . . .
O53A O 0.8136(2) 0.0978(3) 0.2308(2) 0.1095(16) Uani 1 1 d . . .
C54A C 0.8329(2) 0.1066(3) 0.4341(2) 0.0565(14) Uani 1 1 d . . .
O54A O 0.80698(17) 0.09776(19) 0.49315(17) 0.0692(11) Uani 1 1 d . . .
N55A N 0.8779(2) 0.0586(2) 0.2999(2) 0.0695(13) Uani 1 1 d . . .
C56A C 0.9010(2) 0.0852(3) 0.3363(2) 0.0600(15) Uani 1 1 d . . .
H56A H 0.9513 0.0825 0.3210 0.072 Uiso 1 1 calc R . .
N57A N 0.8742(2) 0.0586(2) 0.40406(19) 0.0564(11) Uani 1 1 d . . .
C58A C 0.9145(3) -0.0035(3) 0.2799(3) 0.0770(18) Uani 1 1 d . . .
H58A H 0.9034 -0.0040 0.2433 0.092 Uiso 1 1 calc R . .
H58B H 0.9638 -0.0034 0.2664 0.092 Uiso 1 1 calc R . .
C59A C 0.9100(3) -0.0024(3) 0.4368(2) 0.0588(14) Uani 1 1 d . . .
H59A H 0.9593 -0.0020 0.4174 0.071 Uiso 1 1 calc R . .
H59B H 0.8976 -0.0022 0.4812 0.071 Uiso 1 1 calc R . .
N10B N 1.16988(19) -0.0552(2) 1.26107(19) 0.0523(11) Uani 1 1 d . . .
C11B C 1.2400(2) -0.0391(2) 1.2293(2) 0.0515(13) Uani 1 1 d . . .
H11B H 1.2686 -0.0574 1.2573 0.062 Uiso 1 1 calc R . .
N12B N 1.2732(2) -0.0552(2) 1.1676(2) 0.0566(12) Uani 1 1 d . . .
C13B C 1.1222(2) 0.0004(3) 1.2666(2) 0.0506(13) Uani 1 1 d . . .
O13B O 1.05987(16) -0.00026(18) 1.29740(17) 0.0670(10) Uani 1 1 d . . .
C14B C 1.2838(2) 0.0000(3) 1.1188(3) 0.0559(14) Uani 1 1 d . . .
O14B O 1.3162(2) 0.00037(19) 1.06130(18) 0.0833(13) Uani 1 1 d . . .
N15B N 1.15285(18) 0.0556(2) 1.23344(18) 0.0483(11) Uani 1 1 d . . .
C16B C 1.2279(2) 0.0388(2) 1.2094(2) 0.0503(13) Uani 1 1 d . . .
H16B H 1.2506 0.0578 1.2282 0.060 Uiso 1 1 calc R . .
N17B N 1.2559(2) 0.0559(2) 1.14037(19) 0.0541(11) Uani 1 1 d . . .
C18B C 1.1187(2) 0.1222(2) 1.2409(2) 0.0555(14) Uani 1 1 d . . .
H18C H 1.0734 0.1185 1.2730 0.067 Uiso 1 1 calc R . .
H18D H 1.1450 0.1401 1.2566 0.067 Uiso 1 1 calc R . .
C19B C 1.2722(2) 0.1209(2) 1.1024(3) 0.0607(15) Uani 1 1 d . . .
H19C H 1.3072 0.1167 1.0619 0.073 Uiso 1 1 calc R . .
H19D H 1.2915 0.1391 1.1242 0.073 Uiso 1 1 calc R . .
N20B N 1.11078(18) 0.16858(19) 1.18295(18) 0.0492(11) Uani 1 1 d . . .
C21B C 1.1652(2) 0.2047(2) 1.1358(2) 0.0471(12) Uani 1 1 d . . .
H21B H 1.1898 0.2204 1.1554 0.057 Uiso 1 1 calc R . .
N22B N 1.21186(18) 0.1684(2) 1.08961(19) 0.0526(11) Uani 1 1 d . . .
C23B C 1.0471(3) 0.1979(3) 1.1760(3) 0.0618(15) Uani 1 1 d . . .
O23B O 0.99164(17) 0.1777(2) 1.21172(18) 0.0753(12) Uani 1 1 d . . .
C24B C 1.2112(3) 0.2003(3) 1.0298(3) 0.0591(14) Uani 1 1 d . . .
O24B O 1.25096(19) 0.1843(2) 0.98007(18) 0.0789(12) Uani 1 1 d . . .
N25B N 1.05672(19) 0.2523(2) 1.1252(2) 0.0614(13) Uani 1 1 d . . .
C26B C 1.1279(2) 0.2632(3) 1.0959(2) 0.0534(14) Uani 1 1 d . . .
H26B H 1.1338 0.3068 1.0976 0.064 Uiso 1 1 calc R . .
N27B N 1.15923(18) 0.2539(2) 1.03184(19) 0.0534(11) Uani 1 1 d . . .
C28B C 1.0009(3) 0.3061(3) 1.1157(2) 0.0685(16) Uani 1 1 d . . .
H28C H 0.9585 0.2947 1.1498 0.082 Uiso 1 1 calc R . .
H28D H 1.0104 0.3469 1.1188 0.082 Uiso 1 1 calc R . .
C29B C 1.1586(3) 0.3092(3) 0.9768(2) 0.0633(15) Uani 1 1 d . . .
H29C H 1.1966 0.2988 0.9401 0.076 Uiso 1 1 calc R . .
H29D H 1.1663 0.3487 0.9841 0.076 Uiso 1 1 calc R . .
N30B N 0.99076(19) 0.3188(2) 1.05482(19) 0.0565(12) Uani 1 1 d . . .
C31B C 1.0321(2) 0.3605(3) 0.9984(2) 0.0587(14) Uani 1 1 d . . .
H31B H 1.0415 0.3983 1.0078 0.070 Uiso 1 1 calc R . .
N32B N 1.0953(2) 0.3249(2) 0.9618(2) 0.0620(12) Uani 1 1 d . . .
C33B C 0.9284(3) 0.3197(3) 1.0504(3) 0.0591(15) Uani 1 1 d . . .
O33B O 0.88081(19) 0.2932(2) 1.09526(19) 0.0808(12) Uani 1 1 d . . .
C34B C 1.0937(3) 0.3270(3) 0.9043(3) 0.0655(15) Uani 1 1 d . . .
O34B O 1.1400(2) 0.3041(2) 0.86221(19) 0.0903(13) Uani 1 1 d . . .
N35B N 0.9274(2) 0.3535(2) 0.9913(2) 0.0618(12) Uani 1 1 d . . .
C36B C 0.9888(2) 0.3849(3) 0.9523(2) 0.0604(15) Uani 1 1 d . . .
H36B H 0.9781 0.4341 0.9398 0.073 Uiso 1 1 calc R . .
N37B N 1.0303(2) 0.3581(2) 0.8985(2) 0.0676(13) Uani 1 1 d . . .
C38B C 0.8627(3) 0.3804(3) 0.9775(3) 0.0733(17) Uani 1 1 d . . .
H38C H 0.8581 0.4290 0.9641 0.088 Uiso 1 1 calc R . .
H38D H 0.8245 0.3680 1.0164 0.088 Uiso 1 1 calc R . .
C39B C 1.0172(3) 0.3844(4) 0.8386(3) 0.0812(19) Uani 1 1 d . . .
H39C H 1.0592 0.3747 0.8046 0.097 Uiso 1 1 calc R . .
H39D H 1.0053 0.4329 0.8307 0.097 Uiso 1 1 calc R . .
N40B N 0.8585(2) 0.3557(2) 0.9275(2) 0.0599(12) Uani 1 1 d . . .
C41B C 0.8902(3) 0.3856(3) 0.8616(3) 0.0615(15) Uani 1 1 d . . .
H41B H 0.8843 0.4347 0.8524 0.074 Uiso 1 1 calc R . .
N42B N 0.9620(2) 0.3570(2) 0.8361(2) 0.0613(12) Uani 1 1 d . . .
C43B C 0.8047(3) 0.3252(3) 0.9369(3) 0.0628(15) Uani 1 1 d . . .
O43B O 0.76452(19) 0.3008(2) 0.98950(19) 0.0843(13) Uani 1 1 d . . .
C44B C 0.9715(3) 0.3227(3) 0.7932(3) 0.0671(16) Uani 1 1 d . . .
O44B O 1.0281(2) 0.2961(2) 0.7617(2) 0.0948(14) Uani 1 1 d . . .
N45B N 0.8033(2) 0.3259(2) 0.8796(2) 0.0604(12) Uani 1 1 d . . .
C46B C 0.8543(3) 0.3626(3) 0.8274(2) 0.0591(14) Uani 1 1 d . . .
H46B H 0.8331 0.4009 0.8002 0.071 Uiso 1 1 calc R . .
N47B N 0.9104(2) 0.3208(2) 0.7894(2) 0.0632(12) Uani 1 1 d . . .
C48B C 0.7436(2) 0.3117(3) 0.8715(3) 0.0633(15) Uani 1 1 d . . .
H48C H 0.7080 0.3022 0.9129 0.076 Uiso 1 1 calc R . .
H48D H 0.7253 0.3513 0.8442 0.076 Uiso 1 1 calc R . .
C49B C 0.9046(3) 0.3076(3) 0.7350(3) 0.0764(18) Uani 1 1 d . . .
H49C H 0.9505 0.2960 0.7067 0.092 Uiso 1 1 calc R . .
H49D H 0.8828 0.3482 0.7116 0.092 Uiso 1 1 calc R . .
N50B N 0.76002(19) 0.2551(2) 0.84371(19) 0.0535(11) Uani 1 1 d . . .
C51B C 0.7897(2) 0.2643(3) 0.7756(2) 0.0542(13) Uani 1 1 d . . .
H51B H 0.7712 0.3077 0.7521 0.065 Uiso 1 1 calc R . .
N52B N 0.8642(2) 0.2528(2) 0.7531(2) 0.0644(13) Uani 1 1 d . . .
C53B C 0.7244(2) 0.2017(3) 0.8730(2) 0.0530(14) Uani 1 1 d . . .
O53B O 0.69008(19) 0.18597(19) 0.92889(18) 0.0759(12) Uani 1 1 d . . .
C54B C 0.8901(3) 0.1984(3) 0.7281(3) 0.0630(15) Uani 1 1 d . . .
O54B O 0.95264(18) 0.1784(2) 0.70388(19) 0.0798(12) Uani 1 1 d . . .
N55B N 0.73482(19) 0.16881(19) 0.8272(2) 0.0516(11) Uani 1 1 d . . .
C56B C 0.7716(2) 0.2051(2) 0.7638(2) 0.0502(13) Uani 1 1 d . . .
H56B H 0.7432 0.2204 0.7357 0.060 Uiso 1 1 calc R . .
N57B N 0.8368(2) 0.1689(2) 0.7356(2) 0.0553(11) Uani 1 1 d . . .
C58B C 0.6904(3) 0.1232(3) 0.8371(3) 0.0671(17) Uani 1 1 d . . .
H58C H 0.6666 0.1411 0.8056 0.081 Uiso 1 1 calc R . .
H58D H 0.6558 0.1201 0.8791 0.081 Uiso 1 1 calc R . .
C59B C 0.8437(3) 0.1223(2) 0.6987(2) 0.0524(13) Uani 1 1 d . . .
H59C H 0.8118 0.1400 0.6745 0.063 Uiso 1 1 calc R . .
H59D H 0.8900 0.1190 0.6684 0.063 Uiso 1 1 calc R . .
N10C N 0.65554(18) -0.05734(19) 0.65353(19) 0.0500(11) Uani 1 1 d . . .
C11C C 0.5997(2) -0.0416(3) 0.6285(2) 0.0552(14) Uani 1 1 d . . .
H11C H 0.6115 -0.0603 0.5918 0.066 Uiso 1 1 calc R . .
N12C N 0.5340(2) -0.0576(2) 0.6754(2) 0.0646(13) Uani 1 1 d . . .
C13C C 0.6804(3) -0.0009(2) 0.6485(2) 0.0493(13) Uani 1 1 d . . .
O13C O 0.73109(16) -0.00085(17) 0.66104(17) 0.0597(9) Uani 1 1 d . . .
C14C C 0.4869(3) -0.0019(3) 0.6835(3) 0.0694(17) Uani 1 1 d . . .
O14C O 0.42587(19) -0.0021(2) 0.7193(2) 0.0904(14) Uani 1 1 d . . .
N15C N 0.63821(18) 0.05390(19) 0.62611(19) 0.0504(11) Uani 1 1 d . . .
C16C C 0.5877(2) 0.0368(2) 0.6087(2) 0.0533(14) Uani 1 1 d . . .
H16C H 0.5941 0.0548 0.5628 0.064 Uiso 1 1 calc R . .
N17C N 0.5160(2) 0.0539(2) 0.6483(2) 0.0628(12) Uani 1 1 d . . .
C18C C 0.6586(2) 0.1212(2) 0.6009(2) 0.0537(14) Uani 1 1 d . . .
H18E H 0.7045 0.1181 0.6022 0.064 Uiso 1 1 calc R . .
H18F H 0.6604 0.1381 0.5564 0.064 Uiso 1 1 calc R . .
C19C C 0.4774(3) 0.1197(3) 0.6334(3) 0.0658(15) Uani 1 1 d . . .
H19E H 0.4287 0.1160 0.6507 0.079 Uiso 1 1 calc R . .
H19F H 0.4893 0.1363 0.5873 0.079 Uiso 1 1 calc R . .
N20C N 0.61143(18) 0.16824(19) 0.63668(19) 0.0492(10) Uani 1 1 d . . .
C21C C 0.5483(2) 0.2037(2) 0.6224(2) 0.0533(13) Uani 1 1 d . . .
H21C H 0.5555 0.2177 0.5763 0.064 Uiso 1 1 calc R . .
N22C N 0.4892(2) 0.1682(2) 0.6581(2) 0.0582(12) Uani 1 1 d . . .
C23C C 0.6326(2) 0.1999(2) 0.6665(2) 0.0493(13) Uani 1 1 d . . .
O23C O 0.68588(17) 0.18416(18) 0.67927(18) 0.0691(10) Uani 1 1 d . . .
C24C C 0.4388(3) 0.2015(3) 0.6967(3) 0.0592(14) Uani 1 1 d . . .
O24C O 0.37987(18) 0.1876(2) 0.7275(2) 0.0776(12) Uani 1 1 d . . .
N25C N 0.58274(19) 0.2541(2) 0.68025(19) 0.0535(11) Uani 1 1 d . . .
C26C C 0.5300(2) 0.2643(2) 0.6512(2) 0.0494(13) Uani 1 1 d . . .
H26C H 0.5298 0.3071 0.6185 0.059 Uiso 1 1 calc R . .
N27C N 0.46134(19) 0.2561(2) 0.69810(19) 0.0546(11) Uani 1 1 d . . .
C28C C 0.5959(2) 0.3076(3) 0.6980(2) 0.0544(14) Uani 1 1 d . . .
H28E H 0.5926 0.3491 0.6652 0.065 Uiso 1 1 calc R . .
H28F H 0.6426 0.2974 0.6994 0.065 Uiso 1 1 calc R . .
C29C C 0.4151(2) 0.3116(3) 0.7219(3) 0.0637(15) Uani 1 1 d . . .
H29E H 0.4202 0.3522 0.6872 0.076 Uiso 1 1 calc R . .
H29F H 0.3680 0.3032 0.7355 0.076 Uiso 1 1 calc R . .
N30C N 0.54856(18) 0.31751(19) 0.75947(18) 0.0480(10) Uani 1 1 d . . .
C31C C 0.4819(2) 0.3581(3) 0.7657(2) 0.0523(13) Uani 1 1 d . . .
H31C H 0.4843 0.3984 0.7300 0.063 Uiso 1 1 calc R . .
N32C N 0.42703(19) 0.3223(2) 0.77482(19) 0.0532(11) Uani 1 1 d . . .
C33C C 0.5725(2) 0.3163(2) 0.8064(2) 0.0490(13) Uani 1 1 d . . .
O33C O 0.63090(16) 0.29323(19) 0.80880(17) 0.0672(10) Uani 1 1 d . . .
C34C C 0.3777(3) 0.3209(3) 0.8335(2) 0.0536(14) Uani 1 1 d . . .
O34C O 0.32257(18) 0.29939(19) 0.85110(18) 0.0721(11) Uani 1 1 d . . .
N35C N 0.52000(18) 0.3444(2) 0.85156(19) 0.0513(11) Uani 1 1 d . . .
C36C C 0.4610(2) 0.3765(2) 0.8291(2) 0.0483(13) Uani 1 1 d . . .
H36C H 0.4523 0.4252 0.8236 0.058 Uiso 1 1 calc R . .
N37C N 0.39987(18) 0.3458(2) 0.86792(18) 0.0482(10) Uani 1 1 d . . .
C38C C 0.5349(2) 0.3702(3) 0.8947(2) 0.0527(13) Uani 1 1 d . . .
H38E H 0.5834 0.3564 0.8909 0.063 Uiso 1 1 calc R . .
H38F H 0.5267 0.4190 0.8820 0.063 Uiso 1 1 calc R . .
C39C C 0.3513(2) 0.3701(3) 0.9221(2) 0.0554(14) Uani 1 1 d . . .
H39E H 0.3447 0.4188 0.9099 0.066 Uiso 1 1 calc R . .
H39F H 0.3072 0.3559 0.9329 0.066 Uiso 1 1 calc R . .
N40C N 0.49382(18) 0.3474(2) 0.96073(19) 0.0504(10) Uani 1 1 d . . .
C41C C 0.4215(2) 0.3779(2) 0.9853(2) 0.0488(13) Uani 1 1 d . . .
H41C H 0.4154 0.4266 0.9670 0.059 Uiso 1 1 calc R . .
N42C N 0.37274(18) 0.3466(2) 0.97784(18) 0.0494(10) Uani 1 1 d . . .
C43C C 0.5225(2) 0.3226(2) 1.0073(2) 0.0503(13) Uani 1 1 d . . .
O43C O 0.58292(17) 0.3004(2) 1.00130(17) 0.0707(11) Uani 1 1 d . . .
C44C C 0.3285(3) 0.3168(2) 1.0382(2) 0.0502(13) Uani 1 1 d . . .
O44C O 0.27874(18) 0.29249(18) 1.04652(17) 0.0661(10) Uani 1 1 d . . .
N45C N 0.47192(19) 0.3243(2) 1.06612(19) 0.0527(11) Uani 1 1 d . . .
C46C C 0.4073(2) 0.3606(2) 1.0567(2) 0.0477(13) Uani 1 1 d . . .
H46C H 0.3930 0.4013 1.0724 0.057 Uiso 1 1 calc R . .
N47C N 0.35272(19) 0.31996(19) 1.08359(19) 0.0496(11) Uani 1 1 d . . .
C48C C 0.4876(3) 0.3140(3) 1.1245(2) 0.0593(14) Uani 1 1 d . . .
H48E H 0.5373 0.3055 1.1147 0.071 Uiso 1 1 calc R . .
H48F H 0.4706 0.3550 1.1388 0.071 Uiso 1 1 calc R . .
C49C C 0.3095(2) 0.3096(2) 1.1503(2) 0.0499(13) Uani 1 1 d . . .
H49E H 0.3003 0.3513 1.1626 0.060 Uiso 1 1 calc R . .
H49F H 0.2656 0.2993 1.1543 0.060 Uiso 1 1 calc R . .
N50C N 0.45881(19) 0.2602(2) 1.17504(18) 0.0529(11) Uani 1 1 d . . .
C51C C 0.3876(2) 0.2676(2) 1.2173(2) 0.0483(12) Uani 1 1 d . . .
H51C H 0.3744 0.3104 1.2292 0.058 Uiso 1 1 calc R . .
N52C N 0.33828(19) 0.25735(19) 1.19377(18) 0.0481(10) Uani 1 1 d . . .
C53C C 0.4979(3) 0.2060(3) 1.2023(2) 0.0531(13) Uani 1 1 d . . .
O53C O 0.56070(17) 0.1917(2) 1.17933(19) 0.0794(12) Uani 1 1 d . . .
C54C C 0.3053(2) 0.2030(3) 1.2345(2) 0.0500(13) Uani 1 1 d . . .
O54C O 0.25605(17) 0.18608(17) 1.22909(17) 0.0653(10) Uani 1 1 d . . .
N55C N 0.45775(19) 0.1720(2) 1.2588(2) 0.0545(11) Uani 1 1 d . . .
C56C C 0.3873(2) 0.2073(2) 1.2759(2) 0.0536(13) Uani 1 1 d . . .
H56C H 0.3752 0.2219 1.3149 0.064 Uiso 1 1 calc R . .
N57C N 0.33564(18) 0.17062(19) 1.27983(19) 0.0484(10) Uani 1 1 d . . .
C58C C 0.4857(2) 0.1245(3) 1.3056(3) 0.0628(15) Uani 1 1 d . . .
H58E H 0.4704 0.1414 1.3434 0.075 Uiso 1 1 calc R . .
H58F H 0.5356 0.1206 1.2888 0.075 Uiso 1 1 calc R . .
C59C C 0.3041(2) 0.1234(2) 1.3375(2) 0.0538(14) Uani 1 1 d . . .
H59E H 0.2597 0.1193 1.3371 0.065 Uiso 1 1 calc R . .
H59F H 0.2960 0.1408 1.3737 0.065 Uiso 1 1 calc R . .
O1W O 0.4985(4) 0.4961(4) 0.0153(2) 0.0376(16) Uani 0.50 1 d PDU . .
H11W H 0.4777(10) 0.519(3) -0.0105(11) 0.045 Uiso 0.50 1 d PD . .
H12W H 0.5345(12) 0.477(2) -0.006(2) 0.045 Uiso 0.50 1 d PD . .
O2W O 0.65725(16) 0.51215(13) 0.24091(16) 0.0552(9) Uani 1 1 d DU . .
H21W H 0.665(2) 0.4911(14) 0.2155(11) 0.066 Uiso 1 1 d D . .
H22W H 0.6320(17) 0.502(2) 0.2769(8) 0.066 Uiso 1 1 d D . .
O3W O 0.98564(16) 0.14923(19) 0.39947(17) 0.0669(10) Uani 1 1 d DU . .
H31W H 1.0147(13) 0.1163(11) 0.405(2) 0.080 Uiso 1 1 d D . .
H32W H 1.0018(17) 0.1810(12) 0.3713(17) 0.080 Uiso 1 1 d D . .
O4W O 0.57132(19) 0.49375(17) 0.73661(18) 0.0795(12) Uani 1 1 d DU . .
H41W H 0.6015(17) 0.4798(17) 0.7080(15) 0.095 Uiso 1 1 d D . .
H42W H 0.569(2) 0.5242(14) 0.7501(17) 0.095 Uiso 1 1 d D . .
O5W O 0.96477(18) 0.1527(2) 0.5309(2) 0.0822(12) Uani 1 1 d DU . .
H51W H 0.9423(16) 0.1890(9) 0.520(3) 0.099 Uiso 1 1 d D . .
H52W H 0.9448(14) 0.1210(10) 0.538(3) 0.099 Uiso 1 1 d D . .
O6W O 0.5385(2) 0.45313(18) 0.58100(18) 0.0841(12) Uani 1 1 d DU . .
H61W H 0.5699(11) 0.469(2) 0.5507(16) 0.101 Uiso 1 1 d D . .
H62W H 0.5007(8) 0.458(3) 0.5775(18) 0.101 Uiso 1 1 d D . .
O7W O 0.1053(3) 0.5200(2) 0.9322(3) 0.1240(18) Uani 1 1 d DU . .
H71W H 0.0894(13) 0.512(2) 0.9089(16) 0.149 Uiso 1 1 d D . .
H72W H 0.1364(13) 0.4914(18) 0.941(2) 0.149 Uiso 1 1 d D . .
O8W O 0.0928(3) 0.4356(3) 0.1353(3) 0.155(2) Uani 1 1 d DU . .
H81W H 0.111(2) 0.437(4) 0.0961(8) 0.186 Uiso 1 1 d D . .
H82W H 0.1255(12) 0.419(4) 0.1501(15) 0.186 Uiso 1 1 d D . .
O9W O 0.8681(3) 1.0601(3) 0.5854(2) 0.1255(17) Uani 1 1 d DU . .
H91W H 0.8454(12) 1.056(2) 0.5651(14) 0.151 Uiso 1 1 d D . .
H92W H 0.883(2) 1.0966(12) 0.566(2) 0.151 Uiso 1 1 d D . .
O10W O 0.8863(3) 0.9390(3) 0.6130(3) 0.1227(17) Uani 1 1 d DU . .
H8W H 0.880(3) 0.9773(9) 0.619(2) 0.147 Uiso 1 1 d D . .
H9W H 0.9207(12) 0.9165(19) 0.622(2) 0.147 Uiso 1 1 d D . .

loop_
_atom_site_aniso_label
_atom_site_aniso_U_11
_atom_site_aniso_U_22
_atom_site_aniso_U_33
_atom_site_aniso_U_23
_atom_site_aniso_U_13
_atom_site_aniso_U_12
N10A 0.037(2) 0.082(3) 0.047(2) -0.026(2) 0.003(2) -0.023(2)
C11A 0.038(3) 0.092(4) 0.042(3) -0.023(3) -0.002(2) -0.018(3)
N12A 0.052(3) 0.111(4) 0.056(3) -0.033(3) -0.006(2) -0.024(3)
C13A 0.026(3) 0.093(4) 0.051(3) -0.031(3) -0.002(2) -0.016(3)
O13A 0.052(2) 0.098(3) 0.056(2) -0.032(2) 0.0003(18) -0.027(2)
C14A 0.055(3) 0.148(6) 0.055(4) -0.049(4) 0.003(3) -0.047(4)
O14A 0.098(3) 0.182(4) 0.081(3) -0.052(3) -0.016(3) -0.061(3)
N15A 0.044(2) 0.083(3) 0.047(2) -0.028(2) 0.008(2) -0.031(2)
C16A 0.039(3) 0.095(4) 0.062(3) -0.034(3) 0.000(3) -0.019(3)
N17A 0.066(3) 0.117(4) 0.053(3) -0.036(3) 0.009(3) -0.048(3)
C18A 0.048(3) 0.103(4) 0.080(4) -0.044(3) -0.017(3) -0.019(3)
C19A 0.086(4) 0.129(5) 0.075(4) -0.065(4) 0.015(4) -0.050(4)
N20A 0.046(2) 0.089(3) 0.073(3) -0.041(3) -0.007(2) -0.022(2)
C21A 0.048(3) 0.099(4) 0.093(4) -0.056(4) -0.004(3) -0.021(3)
N22A 0.070(3) 0.126(4) 0.050(3) -0.032(3) 0.002(3) -0.050(3)
C23A 0.040(3) 0.065(3) 0.058(3) -0.026(3) -0.011(3) -0.005(3)
O23A 0.046(2) 0.075(2) 0.065(2) -0.0256(19) -0.0070(18) -0.0167(18)
C24A 0.066(4) 0.102(4) 0.062(4) -0.031(3) -0.017(3) -0.029(4)
O24A 0.100(3) 0.156(4) 0.067(3) -0.030(3) -0.008(3) -0.063(3)
N25A 0.039(2) 0.077(3) 0.069(3) -0.028(2) -0.013(2) -0.023(2)
C26A 0.038(3) 0.072(3) 0.083(4) -0.038(3) -0.011(3) -0.009(3)
N27A 0.047(3) 0.086(3) 0.063(3) -0.023(2) -0.008(2) -0.028(2)
C28A 0.049(3) 0.067(3) 0.073(3) -0.012(3) -0.027(3) -0.016(3)
C29A 0.058(3) 0.106(4) 0.073(4) -0.046(3) -0.012(3) -0.016(3)
N30A 0.047(2) 0.060(2) 0.060(3) -0.015(2) -0.015(2) -0.021(2)
C31A 0.041(3) 0.056(3) 0.067(3) -0.017(3) -0.015(3) -0.009(2)
N32A 0.040(2) 0.080(3) 0.060(3) -0.026(2) -0.006(2) -0.018(2)
C33A 0.053(3) 0.055(3) 0.058(3) -0.012(3) -0.014(3) -0.020(3)
O33A 0.065(2) 0.098(3) 0.076(2) -0.040(2) -0.022(2) -0.023(2)
C34A 0.053(3) 0.066(3) 0.060(3) -0.021(3) -0.021(3) -0.006(3)
O34A 0.063(2) 0.103(3) 0.067(2) -0.025(2) -0.020(2) -0.014(2)
N35A 0.040(2) 0.067(3) 0.061(3) -0.022(2) -0.018(2) -0.008(2)
C36A 0.040(3) 0.053(3) 0.066(3) -0.020(3) -0.019(3) -0.009(2)
N37A 0.038(2) 0.068(3) 0.059(3) -0.018(2) -0.015(2) -0.012(2)
C38A 0.048(3) 0.089(4) 0.055(3) -0.021(3) -0.010(3) -0.008(3)
C39A 0.061(3) 0.063(3) 0.082(4) -0.025(3) -0.027(3) -0.011(3)
N40A 0.040(2) 0.088(3) 0.063(3) -0.031(2) -0.014(2) -0.003(2)
C41A 0.042(3) 0.064(3) 0.062(3) -0.005(3) -0.017(3) -0.013(3)
N42A 0.035(2) 0.067(3) 0.059(3) -0.018(2) -0.009(2) -0.005(2)
C43A 0.063(4) 0.098(4) 0.064(4) -0.023(3) -0.021(3) -0.006(3)
O43A 0.082(3) 0.140(4) 0.091(3) -0.069(3) -0.040(2) 0.021(3)
C44A 0.040(3) 0.063(3) 0.050(3) -0.018(3) -0.006(3) -0.007(3)
O44A 0.052(2) 0.069(2) 0.057(2) -0.0180(18) -0.0131(18) -0.0048(18)
N45A 0.051(3) 0.120(4) 0.059(3) -0.033(3) -0.017(2) 0.007(3)
C46A 0.044(3) 0.099(4) 0.059(4) -0.001(3) -0.012(3) -0.026(3)
N47A 0.038(2) 0.080(3) 0.058(3) -0.012(2) -0.010(2) -0.008(2)
C48A 0.072(4) 0.133(6) 0.048(3) -0.027(4) -0.004(3) 0.023(4)
C49A 0.035(3) 0.095(4) 0.066(3) -0.027(3) -0.017(3) -0.005(3)
N50A 0.049(3) 0.111(4) 0.052(3) -0.035(3) -0.016(2) 0.019(3)
C51A 0.038(3) 0.091(4) 0.051(3) -0.015(3) -0.005(3) -0.004(3)
N52A 0.037(2) 0.080(3) 0.042(2) -0.013(2) -0.003(2) -0.002(2)
C53A 0.044(3) 0.138(6) 0.043(3) -0.029(4) -0.003(3) -0.015(4)
O53A 0.089(3) 0.174(4) 0.085(3) -0.063(3) -0.044(3) 0.013(3)
C54A 0.023(2) 0.100(4) 0.042(3) -0.021(3) 0.000(2) -0.015(3)
O54A 0.045(2) 0.103(3) 0.054(2) -0.027(2) -0.0093(18) -0.003(2)
N55A 0.047(2) 0.107(4) 0.059(3) -0.034(3) -0.014(2) -0.005(3)
C56A 0.032(3) 0.092(4) 0.050(3) -0.020(3) -0.005(2) -0.008(3)
N57A 0.039(2) 0.080(3) 0.045(2) -0.022(2) -0.004(2) -0.006(2)
C58A 0.057(3) 0.126(5) 0.056(3) -0.044(4) -0.004(3) -0.024(4)
C59A 0.045(3) 0.080(4) 0.058(3) -0.027(3) -0.015(3) -0.009(3)
N10B 0.033(2) 0.060(3) 0.055(2) -0.016(2) 0.002(2) -0.016(2)
C11B 0.032(3) 0.071(3) 0.050(3) -0.021(3) -0.003(2) -0.013(2)
N12B 0.039(2) 0.056(3) 0.061(3) -0.019(2) 0.005(2) -0.011(2)
C13B 0.034(3) 0.060(3) 0.052(3) -0.020(3) -0.002(2) -0.009(3)
O13B 0.0299(19) 0.083(2) 0.077(2) -0.029(2) 0.0028(18) -0.0109(18)
C14B 0.035(3) 0.070(4) 0.051(3) -0.016(3) 0.002(3) -0.012(3)
O14B 0.079(3) 0.085(3) 0.060(2) -0.026(2) 0.013(2) -0.015(2)
N15B 0.028(2) 0.060(3) 0.049(2) -0.018(2) 0.0028(18) -0.012(2)
C16B 0.031(3) 0.056(3) 0.062(3) -0.020(2) -0.009(2) -0.008(2)
N17B 0.040(2) 0.057(3) 0.050(3) -0.015(2) 0.006(2) -0.012(2)
C18B 0.036(3) 0.061(3) 0.060(3) -0.022(3) -0.002(2) -0.003(3)
C19B 0.035(3) 0.061(3) 0.068(4) -0.010(3) -0.001(3) -0.010(3)
N20B 0.029(2) 0.060(2) 0.043(2) -0.002(2) -0.0026(19) -0.009(2)
C21B 0.036(3) 0.061(3) 0.044(3) -0.021(2) -0.006(2) -0.009(2)
N22B 0.031(2) 0.061(2) 0.057(3) -0.019(2) -0.001(2) -0.009(2)
C23B 0.048(3) 0.082(4) 0.055(3) -0.024(3) -0.012(3) -0.007(3)
O23B 0.0312(19) 0.110(3) 0.064(2) -0.010(2) 0.0031(19) -0.021(2)
C24B 0.050(3) 0.063(3) 0.065(4) -0.012(3) -0.014(3) -0.022(3)
O24B 0.063(2) 0.100(3) 0.057(2) -0.035(2) 0.013(2) -0.017(2)
N25B 0.027(2) 0.079(3) 0.060(3) -0.009(2) -0.008(2) -0.002(2)
C26B 0.027(3) 0.073(3) 0.055(3) -0.020(3) -0.001(2) -0.011(2)
N27B 0.030(2) 0.072(3) 0.050(2) -0.012(2) -0.0041(19) -0.012(2)
C28B 0.050(3) 0.093(4) 0.052(3) -0.019(3) -0.013(3) 0.004(3)
C29B 0.046(3) 0.084(4) 0.052(3) -0.008(3) -0.008(3) -0.020(3)
N30B 0.034(2) 0.080(3) 0.050(2) -0.009(2) -0.014(2) -0.009(2)
C31B 0.051(3) 0.073(3) 0.062(3) -0.016(3) -0.026(3) -0.014(3)
N32B 0.038(2) 0.090(3) 0.057(3) -0.023(2) -0.012(2) -0.007(2)
C33B 0.050(3) 0.071(3) 0.049(3) -0.010(3) -0.010(3) -0.011(3)
O33B 0.049(2) 0.118(3) 0.067(3) -0.023(2) -0.004(2) -0.022(2)
C34B 0.050(3) 0.089(4) 0.060(4) -0.018(3) -0.014(3) -0.022(3)
O34B 0.057(2) 0.147(4) 0.069(3) -0.046(3) -0.003(2) -0.022(3)
N35B 0.042(2) 0.085(3) 0.065(3) -0.032(2) -0.015(2) -0.007(2)
C36B 0.044(3) 0.084(4) 0.054(3) -0.014(3) -0.014(3) -0.019(3)
N37B 0.049(3) 0.106(3) 0.051(3) -0.016(3) -0.013(2) -0.027(3)
C38B 0.049(3) 0.109(4) 0.077(4) -0.042(3) -0.028(3) -0.001(3)
C39B 0.055(3) 0.139(5) 0.060(3) -0.020(4) -0.020(3) -0.038(4)
N40B 0.039(2) 0.089(3) 0.057(3) -0.030(2) -0.010(2) -0.012(2)
C41B 0.052(3) 0.071(3) 0.070(3) -0.028(3) -0.023(3) -0.005(3)
N42B 0.041(2) 0.091(3) 0.061(3) -0.024(2) -0.016(2) -0.020(2)
C43B 0.038(3) 0.086(4) 0.074(4) -0.040(3) -0.018(3) 0.002(3)
O43B 0.047(2) 0.144(4) 0.063(2) -0.039(2) 0.001(2) -0.031(2)
C44B 0.047(3) 0.092(4) 0.064(4) -0.018(3) -0.013(3) -0.023(3)
O44B 0.049(2) 0.149(4) 0.091(3) -0.065(3) 0.000(2) -0.013(3)
N45B 0.046(2) 0.088(3) 0.059(3) -0.036(2) -0.009(2) -0.019(2)
C46B 0.058(3) 0.067(3) 0.058(3) -0.020(3) -0.020(3) -0.013(3)
N47B 0.046(3) 0.088(3) 0.062(3) -0.036(2) -0.004(2) -0.021(2)
C48B 0.038(3) 0.088(4) 0.075(3) -0.047(3) -0.010(3) -0.006(3)
C49B 0.056(3) 0.109(4) 0.070(4) -0.047(3) 0.008(3) -0.036(3)
N50B 0.031(2) 0.074(3) 0.054(3) -0.032(2) 0.004(2) -0.011(2)
C51B 0.033(3) 0.068(3) 0.066(3) -0.027(3) -0.008(3) -0.014(2)
N52B 0.034(2) 0.086(3) 0.075(3) -0.041(3) 0.010(2) -0.030(2)
C53B 0.029(3) 0.072(3) 0.047(3) -0.017(3) 0.000(2) -0.005(3)
O53B 0.057(2) 0.091(3) 0.061(2) -0.026(2) 0.006(2) -0.010(2)
C54B 0.048(3) 0.079(4) 0.065(3) -0.037(3) -0.004(3) -0.015(3)
O54B 0.038(2) 0.112(3) 0.093(3) -0.058(2) 0.002(2) -0.015(2)
N55B 0.034(2) 0.055(2) 0.062(3) -0.021(2) -0.002(2) -0.014(2)
C56B 0.029(3) 0.068(3) 0.053(3) -0.023(3) -0.005(2) -0.007(2)
N57B 0.036(2) 0.066(3) 0.066(3) -0.032(2) 0.001(2) -0.016(2)
C58B 0.037(3) 0.062(3) 0.083(4) -0.030(3) 0.009(3) -0.004(3)
C59B 0.047(3) 0.062(3) 0.040(3) -0.020(2) 0.002(2) -0.013(3)
N10C 0.033(2) 0.051(2) 0.066(3) -0.014(2) -0.016(2) -0.007(2)
C11C 0.042(3) 0.071(3) 0.056(3) -0.023(3) -0.011(3) -0.013(3)
N12C 0.039(2) 0.065(3) 0.087(3) -0.016(2) -0.016(2) -0.014(2)
C13C 0.041(3) 0.053(3) 0.044(3) -0.014(2) -0.001(2) -0.008(3)
O13C 0.0400(19) 0.069(2) 0.075(2) -0.0196(18) -0.0192(18) -0.0132(17)
C14C 0.038(3) 0.073(4) 0.096(4) -0.016(3) -0.022(3) -0.013(3)
O14C 0.040(2) 0.100(3) 0.115(3) -0.027(3) -0.004(2) -0.014(2)
N15C 0.031(2) 0.053(2) 0.064(3) -0.013(2) -0.013(2) -0.008(2)
C16C 0.038(3) 0.066(3) 0.052(3) -0.015(3) -0.009(2) -0.009(3)
N17C 0.037(2) 0.063(3) 0.087(3) -0.019(2) -0.017(2) -0.009(2)
C18C 0.038(3) 0.053(3) 0.053(3) -0.012(2) 0.003(2) -0.008(2)
C19C 0.040(3) 0.076(4) 0.089(4) -0.035(3) -0.024(3) 0.002(3)
N20C 0.029(2) 0.058(2) 0.059(2) -0.024(2) -0.0078(19) -0.0007(19)
C21C 0.049(3) 0.069(3) 0.045(3) -0.022(2) -0.010(2) -0.010(3)
N22C 0.035(2) 0.070(3) 0.071(3) -0.031(2) -0.003(2) -0.018(2)
C23C 0.030(3) 0.066(3) 0.049(3) -0.017(3) -0.008(2) -0.007(3)
O23C 0.0393(19) 0.083(2) 0.096(3) -0.039(2) -0.0255(19) -0.0002(19)
C24C 0.042(3) 0.076(4) 0.061(3) -0.027(3) -0.011(3) -0.008(3)
O24C 0.039(2) 0.104(3) 0.091(3) -0.041(2) -0.001(2) -0.022(2)
N25C 0.034(2) 0.070(3) 0.062(3) -0.027(2) -0.013(2) -0.007(2)
C26C 0.038(3) 0.059(3) 0.048(3) -0.018(2) -0.007(2) -0.006(2)
N27C 0.034(2) 0.076(3) 0.056(2) -0.034(2) -0.005(2) -0.005(2)
C28C 0.033(3) 0.074(3) 0.056(3) -0.023(3) -0.005(2) -0.014(3)
C29C 0.036(3) 0.092(4) 0.068(3) -0.038(3) -0.017(3) 0.005(3)
N30C 0.030(2) 0.068(3) 0.051(2) -0.028(2) -0.0102(19) -0.0017(19)
C31C 0.035(3) 0.064(3) 0.056(3) -0.016(3) -0.011(2) -0.008(3)
N32C 0.038(2) 0.073(3) 0.055(2) -0.025(2) -0.014(2) -0.009(2)
C33C 0.037(3) 0.051(3) 0.053(3) -0.014(2) -0.009(2) -0.006(2)
O33C 0.0356(19) 0.095(3) 0.074(2) -0.032(2) -0.0174(18) -0.0003(19)
C34C 0.040(3) 0.063(3) 0.050(3) -0.019(3) -0.005(3) -0.004(3)
O34C 0.043(2) 0.100(3) 0.080(3) -0.039(2) -0.0048(19) -0.022(2)
N35C 0.030(2) 0.071(3) 0.055(2) -0.024(2) -0.0096(19) -0.005(2)
C36C 0.042(3) 0.055(3) 0.044(3) -0.012(2) -0.009(2) -0.011(2)
N37C 0.028(2) 0.073(3) 0.043(2) -0.021(2) 0.0007(19) -0.017(2)
C38C 0.034(3) 0.071(3) 0.046(3) -0.012(3) 0.001(2) -0.021(3)
C39C 0.028(2) 0.078(3) 0.060(3) -0.029(3) -0.008(2) -0.001(3)
N40C 0.029(2) 0.069(3) 0.055(2) -0.023(2) -0.009(2) -0.007(2)
C41C 0.036(3) 0.052(3) 0.059(3) -0.020(2) -0.010(2) -0.008(2)
N42C 0.030(2) 0.069(3) 0.052(2) -0.021(2) -0.009(2) -0.012(2)
C43C 0.041(3) 0.061(3) 0.049(3) -0.011(2) -0.012(3) -0.014(3)
O43C 0.0336(19) 0.104(3) 0.068(2) -0.023(2) -0.0125(18) -0.006(2)
C44C 0.039(3) 0.055(3) 0.056(3) -0.022(2) -0.010(3) -0.003(3)
O44C 0.043(2) 0.090(3) 0.074(2) -0.025(2) -0.0125(19) -0.029(2)
N45C 0.036(2) 0.075(3) 0.050(2) -0.015(2) -0.010(2) -0.021(2)
C46C 0.035(3) 0.052(3) 0.057(3) -0.022(2) -0.005(2) -0.014(2)
N47C 0.036(2) 0.059(2) 0.052(2) -0.015(2) -0.007(2) -0.016(2)
C48C 0.047(3) 0.088(4) 0.048(3) -0.014(3) -0.008(3) -0.035(3)
C49C 0.034(3) 0.062(3) 0.045(3) -0.009(2) -0.002(2) -0.014(2)
N50C 0.036(2) 0.079(3) 0.041(2) -0.013(2) -0.004(2) -0.021(2)
C51C 0.040(3) 0.060(3) 0.049(3) -0.022(2) -0.004(2) -0.021(2)
N52C 0.035(2) 0.060(2) 0.044(2) -0.006(2) -0.0059(19) -0.017(2)
C53C 0.044(3) 0.072(3) 0.049(3) -0.020(3) -0.008(3) -0.023(3)
O53C 0.033(2) 0.114(3) 0.083(3) -0.028(2) -0.0057(19) -0.016(2)
C54C 0.033(3) 0.067(3) 0.043(3) -0.015(3) -0.004(2) -0.008(3)
O54C 0.0444(19) 0.074(2) 0.078(2) -0.0055(19) -0.0245(19) -0.0219(19)
N55C 0.034(2) 0.059(3) 0.067(3) -0.010(2) -0.014(2) -0.012(2)
C56C 0.039(3) 0.065(3) 0.059(3) -0.026(3) -0.009(2) -0.009(3)
N57C 0.031(2) 0.055(2) 0.059(3) -0.013(2) -0.008(2) -0.018(2)
C58C 0.038(3) 0.072(4) 0.077(4) -0.007(3) -0.017(3) -0.024(3)
C59C 0.035(3) 0.060(3) 0.058(3) -0.017(3) -0.001(2) -0.013(3)
O1W 0.045(2) 0.035(2) 0.045(3) -0.012(2) -0.013(2) -0.0285(18)
O2W 0.0442(17) 0.0211(15) 0.077(2) 0.0215(15) -0.0261(16) -0.0005(14)
O3W 0.0444(18) 0.102(2) 0.064(2) -0.0310(19) -0.0094(17) -0.0273(18)
O4W 0.077(2) 0.061(2) 0.084(2) 0.0568(17) -0.0417(18) -0.0567(18)
O5W 0.052(2) 0.120(3) 0.076(2) -0.027(2) -0.0194(18) -0.014(2)
O6W 0.149(3) 0.0415(18) 0.070(2) -0.0197(16) -0.049(2) 0.002(2)
O7W 0.146(4) 0.086(3) 0.126(3) -0.055(2) -0.008(3) -0.015(3)
O8W 0.182(4) 0.115(3) 0.174(4) -0.041(3) -0.049(3) -0.038(3)
O9W 0.117(3) 0.166(4) 0.120(3) -0.058(3) -0.049(3) -0.020(3)
O10W 0.109(3) 0.159(4) 0.114(3) -0.027(3) -0.050(3) -0.031(3)

loop_
_atom_type_symbol
_atom_type_description
_atom_type_scat_dispersion_real
_atom_type_scat_dispersion_imag
_atom_type_scat_source
C C 0.0033 0.0016 'International Tables Vol C Tables 4.2.6.8 and 6.1.1.4'
H H 0.0000 0.0000 'International Tables Vol C Tables 4.2.6.8 and 6.1.1.4'
N N 0.0061 0.0033 'International Tables Vol C Tables 4.2.6.8 and 6.1.1.4'
O O 0.0106 0.0060 'International Tables Vol C Tables 4.2.6.8 and 6.1.1.4'

loop_
_geom_angle_atom_site_label_1
_geom_angle_atom_site_label_2
_geom_angle_atom_site_label_3
_geom_angle
_geom_angle_site_symmetry_1
_geom_angle_site_symmetry_3
_geom_angle_publ_flag
C13A N10A C59A 122.6(4) . 2_656 ?
C13A N10A C11A 112.3(4) . . ?
C59A N10A C11A 121.4(4) 2_656 . ?
N12A C11A N10A 113.6(4) . . ?
N12A C11A C16A 104.0(4) . . ?
N10A C11A C16A 102.4(4) . . ?
N12A C11A H11A 112.1 . . ?
N10A C11A H11A 112.1 . . ?
C16A C11A H11A 112.1 . . ?
C14A N12A C11A 110.4(5) . . ?
C14A N12A C58A 123.2(5) . 2_656 ?
C11A N12A C58A 122.2(5) . 2_656 ?
O13A C13A N10A 126.1(5) . . ?
O13A C13A N15A 125.1(5) . . ?
N10A C13A N15A 108.9(4) . . ?
O14A C14A N17A 128.3(7) . . ?
O14A C14A N12A 122.3(7) . . ?
N17A C14A N12A 109.3(5) . . ?
C13A N15A C18A 121.3(4) . . ?
C13A N15A C16A 111.8(4) . . ?
C18A N15A C16A 122.6(4) . . ?
N17A C16A N15A 113.9(4) . . ?
N17A C16A C11A 103.2(5) . . ?
N15A C16A C11A 104.4(4) . . ?
N17A C16A H16A 111.6 . . ?
N15A C16A H16A 111.6 . . ?
C11A C16A H16A 111.6 . . ?
C14A N17A C16A 112.8(5) . . ?
C14A N17A C19A 121.9(6) . . ?
C16A N17A C19A 122.5(6) . . ?
N15A C18A N20A 113.9(4) . . ?
N15A C18A H18A 108.8 . . ?
N20A C18A H18A 108.8 . . ?
N15A C18A H18B 108.8 . . ?
N20A C18A H18B 108.8 . . ?
H18A C18A H18B 107.7 . . ?
N22A C19A N17A 112.1(4) . . ?
N22A C19A H19A 109.2 . . ?
N17A C19A H19A 109.2 . . ?
N22A C19A H19B 109.2 . . ?
N17A C19A H19B 109.2 . . ?
H19A C19A H19B 107.9 . . ?
C23A N20A C21A 113.0(4) . . ?
C23A N20A C18A 122.0(4) . . ?
C21A N20A C18A 122.0(4) . . ?
N22A C21A N20A 117.6(5) . . ?
N22A C21A C26A 105.0(5) . . ?
N20A C21A C26A 102.2(4) . . ?
N22A C21A H21A 110.5 . . ?
N20A C21A H21A 110.5 . . ?
C26A C21A H21A 110.5 . . ?
C24A N22A C21A 112.1(5) . . ?
C24A N22A C19A 122.2(5) . . ?
C21A N22A C19A 122.4(5) . . ?
O23A C23A N25A 126.6(5) . . ?
O23A C23A N20A 125.8(5) . . ?
N25A C23A N20A 107.6(5) . . ?
O24A C24A N27A 125.5(6) . . ?
O24A C24A N22A 125.7(6) . . ?
N27A C24A N22A 108.7(5) . . ?
C23A N25A C26A 113.4(4) . . ?
C23A N25A C28A 120.5(4) . . ?
C26A N25A C28A 122.3(4) . . ?
N27A C26A N25A 115.2(4) . . ?
N27A C26A C21A 102.0(5) . . ?
N25A C26A C21A 103.2(4) . . ?
N27A C26A H26A 111.9 . . ?
N25A C26A H26A 111.9 . . ?
C21A C26A H26A 111.9 . . ?
C24A N27A C26A 111.6(4) . . ?
C24A N27A C29A 119.3(5) . . ?
C26A N27A C29A 122.8(5) . . ?
N25A C28A N30A 112.6(4) . . ?
N25A C28A H28A 109.1 . . ?
N30A C28A H28A 109.1 . . ?
N25A C28A H28B 109.1 . . ?
N30A C28A H28B 109.1 . . ?
H28A C28A H28B 107.8 . . ?
N27A C29A N32A 114.4(4) . . ?
N27A C29A H29A 108.7 . . ?
N32A C29A H29A 108.7 . . ?
N27A C29A H29B 108.7 . . ?
N32A C29A H29B 108.7 . . ?
H29A C29A H29B 107.6 . . ?
C33A N30A C31A 113.2(4) . . ?
C33A N30A C28A 120.5(4) . . ?
C31A N30A C28A 121.9(4) . . ?
N32A C31A N30A 115.2(4) . . ?
N32A C31A C36A 103.0(4) . . ?
N30A C31A C36A 103.7(4) . . ?
N32A C31A H31A 111.4 . . ?
N30A C31A H31A 111.4 . . ?
C36A C31A H31A 111.4 . . ?
C34A N32A C31A 112.7(4) . . ?
C34A N32A C29A 119.5(4) . . ?
C31A N32A C29A 122.3(4) . . ?
O33A C33A N35A 127.1(5) . . ?
O33A C33A N30A 126.4(5) . . ?
N35A C33A N30A 106.5(5) . . ?
O34A C34A N37A 127.6(5) . . ?
O34A C34A N32A 126.0(5) . . ?
N37A C34A N32A 106.4(4) . . ?
C33A N35A C36A 112.3(4) . . ?
C33A N35A C38A 118.9(4) . . ?
C36A N35A C38A 121.3(4) . . ?
N37A C36A N35A 114.8(4) . . ?
N37A C36A C31A 103.8(4) . . ?
N35A C36A C31A 103.3(4) . . ?
N37A C36A H36A 111.5 . . ?
N35A C36A H36A 111.5 . . ?
C31A C36A H36A 111.5 . . ?
C34A N37A C36A 113.5(4) . . ?
C34A N37A C39A 119.8(4) . . ?
C36A N37A C39A 123.5(4) . . ?
N40A C38A N35A 112.9(4) . . ?
N40A C38A H38A 109.0 . . ?
N35A C38A H38A 109.0 . . ?
N40A C38A H38B 109.0 . . ?
N35A C38A H38B 109.0 . . ?
H38A C38A H38B 107.8 . . ?
N42A C39A N37A 113.1(4) . . ?
N42A C39A H39A 109.0 . . ?
N37A C39A H39A 109.0 . . ?
N42A C39A H39B 109.0 . . ?
N37A C39A H39B 109.0 . . ?
H39A C39A H39B 107.8 . . ?
C43A N40A C38A 119.6(5) . . ?
C43A N40A C41A 111.9(4) . . ?
C38A N40A C41A 122.8(4) . . ?
N42A C41A N40A 115.0(4) . . ?
N42A C41A C46A 102.7(4) . . ?
N40A C41A C46A 103.9(5) . . ?
N42A C41A H41A 111.6 . . ?
N40A C41A H41A 111.6 . . ?
C46A C41A H41A 111.6 . . ?
C44A N42A C41A 112.8(4) . . ?
C44A N42A C39A 120.4(4) . . ?
C41A N42A C39A 122.9(4) . . ?
O43A C43A N45A 126.3(6) . . ?
O43A C43A N40A 126.1(5) . . ?
N45A C43A N40A 107.7(5) . . ?
O44A C44A N47A 127.2(5) . . ?
O44A C44A N42A 125.4(4) . . ?
N47A C44A N42A 107.4(4) . . ?
C43A N45A C46A 111.8(5) . . ?
C43A N45A C48A 120.8(5) . . ?
C46A N45A C48A 124.2(5) . . ?
N47A C46A N45A 116.4(5) . . ?
N47A C46A C41A 104.4(4) . . ?
N45A C46A C41A 104.3(5) . . ?
N47A C46A H46A 110.5 . . ?
N45A C46A H46A 110.5 . . ?
C41A C46A H46A 110.5 . . ?
C44A N47A C46A 112.3(4) . . ?
C44A N47A C49A 120.7(4) . . ?
C46A N47A C49A 124.2(4) . . ?
N50A C48A N45A 113.0(4) . . ?
N50A C48A H48A 109.0 . . ?
N45A C48A H48A 109.0 . . ?
N50A C48A H48B 109.0 . . ?
N45A C48A H48B 109.0 . . ?
H48A C48A H48B 107.8 . . ?
N52A C49A N47A 114.0(4) . . ?
N52A C49A H49A 108.8 . . ?
N47A C49A H49A 108.8 . . ?
N52A C49A H49B 108.8 . . ?
N47A C49A H49B 108.8 . . ?
H49A C49A H49B 107.7 . . ?
C53A N50A C51A 113.1(5) . . ?
C53A N50A C48A 120.7(5) . . ?
C51A N50A C48A 123.4(6) . . ?
N50A C51A N52A 115.3(4) . . ?
N50A C51A C56A 103.5(5) . . ?
N52A C51A C56A 102.7(4) . . ?
N50A C51A H51A 111.5 . . ?
N52A C51A H51A 111.5 . . ?
C56A C51A H51A 111.5 . . ?
C54A N52A C49A 121.8(4) . . ?
C54A N52A C51A 111.4(4) . . ?
C49A N52A C51A 122.5(4) . . ?
O53A C53A N50A 127.2(6) . . ?
O53A C53A N55A 124.2(7) . . ?
N50A C53A N55A 108.6(5) . . ?
O54A C54A N52A 124.8(5) . . ?
O54A C54A N57A 124.8(5) . . ?
N52A C54A N57A 110.4(4) . . ?
C53A N55A C56A 112.0(5) . . ?
C53A N55A C58A 122.6(5) . . ?
C56A N55A C58A 121.5(4) . . ?
N55A C56A N57A 114.2(5) . . ?
N55A C56A C51A 102.5(4) . . ?
N57A C56A C51A 103.2(4) . . ?
N55A C56A H56A 112.1 . . ?
N57A C56A H56A 112.1 . . ?
C51A C56A H56A 112.1 . . ?
C54A N57A C56A 111.9(4) . . ?
C54A N57A C59A 122.4(4) . . ?
C56A N57A C59A 120.9(4) . . ?
N12A C58A N55A 113.2(4) 2_656 . ?
N12A C58A H58A 108.9 2_656 . ?
N55A C58A H58A 108.9 . . ?
N12A C58A H58B 108.9 2_656 . ?
N55A C58A H58B 108.9 . . ?
H58A C58A H58B 107.7 . . ?
N10A C59A N57A 113.4(4) 2_656 . ?
N10A C59A H59A 108.9 2_656 . ?
N57A C59A H59A 108.9 . . ?
N10A C59A H59B 108.9 2_656 . ?
N57A C59A H59B 108.9 . . ?
H59A C59A H59B 107.7 . . ?
C13B N10B C11B 112.3(4) . . ?
C13B N10B C59B 122.8(4) . 2_757 ?
C11B N10B C59B 121.4(4) . 2_757 ?
N12B C11B N10B 113.3(4) . . ?
N12B C11B C16B 102.0(4) . . ?
N10B C11B C16B 102.4(4) . . ?
N12B C11B H11B 112.7 . . ?
N10B C11B H11B 112.7 . . ?
C16B C11B H11B 112.7 . . ?
C14B N12B C11B 112.1(4) . . ?
C14B N12B C58B 124.0(4) . 2_757 ?
C11B N12B C58B 121.1(4) . 2_757 ?
O13B C13B N15B 125.9(4) . . ?
O13B C13B N10B 124.6(5) . . ?
N15B C13B N10B 109.5(4) . . ?
O14B C14B N12B 125.2(5) . . ?
O14B C14B N17B 124.3(5) . . ?
N12B C14B N17B 110.5(4) . . ?
C13B N15B C18B 122.2(4) . . ?
C13B N15B C16B 111.7(4) . . ?
C18B N15B C16B 122.5(4) . . ?
N17B C16B N15B 113.3(4) . . ?
N17B C16B C11B 104.3(4) . . ?
N15B C16B C11B 103.5(4) . . ?
N17B C16B H16B 111.7 . . ?
N15B C16B H16B 111.7 . . ?
C11B C16B H16B 111.7 . . ?
C14B N17B C19B 122.7(4) . . ?
C14B N17B C16B 110.9(4) . . ?
C19B N17B C16B 123.5(4) . . ?
N20B C18B N15B 113.6(4) . . ?
N20B C18B H18C 108.8 . . ?
N15B C18B H18C 108.8 . . ?
N20B C18B H18D 108.8 . . ?
N15B C18B H18D 108.8 . . ?
H18C C18B H18D 107.7 . . ?
N17B C19B N22B 113.2(4) . . ?
N17B C19B H19C 108.9 . . ?
N22B C19B H19C 108.9 . . ?
N17B C19B H19D 108.9 . . ?
N22B C19B H19D 108.9 . . ?
H19C C19B H19D 107.8 . . ?
C23B N20B C18B 122.8(4) . . ?
C23B N20B C21B 112.2(4) . . ?
C18B N20B C21B 122.2(4) . . ?
N20B C21B N22B 113.5(4) . . ?
N20B C21B C26B 103.8(4) . . ?
N22B C21B C26B 103.2(4) . . ?
N20B C21B H21B 111.9 . . ?
N22B C21B H21B 111.9 . . ?
C26B C21B H21B 111.9 . . ?
C24B N22B C21B 112.2(4) . . ?
C24B N22B C19B 121.9(4) . . ?
C21B N22B C19B 120.8(4) . . ?
O23B C23B N25B 127.3(5) . . ?
O23B C23B N20B 124.9(5) . . ?
N25B C23B N20B 107.8(5) . . ?
O24B C24B N22B 126.0(5) . . ?
O24B C24B N27B 124.8(5) . . ?
N22B C24B N27B 109.2(5) . . ?
C23B N25B C26B 112.9(4) . . ?
C23B N25B C28B 122.3(4) . . ?
C26B N25B C28B 121.4(4) . . ?
N25B C26B N27B 113.9(4) . . ?
N25B C26B C21B 103.4(4) . . ?
N27B C26B C21B 104.0(4) . . ?
N25B C26B H26B 111.7 . . ?
N27B C26B H26B 111.7 . . ?
C21B C26B H26B 111.7 . . ?
C24B N27B C29B 122.0(4) . . ?
C24B N27B C26B 110.8(4) . . ?
C29B N27B C26B 121.2(4) . . ?
N30B C28B N25B 113.6(4) . . ?
N30B C28B H28C 108.8 . . ?
N25B C28B H28C 108.8 . . ?
N30B C28B H28D 108.8 . . ?
N25B C28B H28D 108.8 . . ?
H28C C28B H28D 107.7 . . ?
N27B C29B N32B 114.0(4) . . ?
N27B C29B H29C 108.7 . . ?
N32B C29B H29C 108.7 . . ?
N27B C29B H29D 108.7 . . ?
N32B C29B H29D 108.7 . . ?
H29C C29B H29D 107.6 . . ?
C33B N30B C31B 111.4(4) . . ?
C33B N30B C28B 122.1(4) . . ?
C31B N30B C28B 120.3(4) . . ?
N30B C31B N32B 115.0(4) . . ?
N30B C31B C36B 104.3(4) . . ?
N32B C31B C36B 102.1(4) . . ?
N30B C31B H31B 111.6 . . ?
N32B C31B H31B 111.6 . . ?
C36B C31B H31B 111.6 . . ?
C34B N32B C29B 122.8(4) . . ?
C34B N32B C31B 112.1(4) . . ?
C29B N32B C31B 122.3(4) . . ?
O33B C33B N35B 126.9(5) . . ?
O33B C33B N30B 123.8(5) . . ?
N35B C33B N30B 109.4(5) . . ?
O34B C34B N32B 126.9(5) . . ?
O34B C34B N37B 123.1(5) . . ?
N32B C34B N37B 110.0(5) . . ?
C33B N35B C36B 113.0(4) . . ?
C33B N35B C38B 121.5(4) . . ?
C36B N35B C38B 120.4(4) . . ?
N37B C36B N35B 113.8(5) . . ?
N37B C36B C31B 104.6(4) . . ?
N35B C36B C31B 101.5(4) . . ?
N37B C36B H36B 112.1 . . ?
N35B C36B H36B 112.1 . . ?
C31B C36B H36B 112.1 . . ?
C34B N37B C36B 110.9(4) . . ?
C34B N37B C39B 123.8(5) . . ?
C36B N37B C39B 120.9(5) . . ?
N35B C38B N40B 112.6(4) . . ?
N35B C38B H38C 109.1 . . ?
N40B C38B H38C 109.1 . . ?
N35B C38B H38D 109.1 . . ?
N40B C38B H38D 109.1 . . ?
H38C C38B H38D 107.8 . . ?
N37B C39B N42B 113.5(5) . . ?
N37B C39B H39C 108.9 . . ?
N42B C39B H39C 108.9 . . ?
N37B C39B H39D 108.9 . . ?
N42B C39B H39D 108.9 . . ?
H39C C39B H39D 107.7 . . ?
C43B N40B C41B 111.8(5) . . ?
C43B N40B C38B 121.9(4) . . ?
C41B N40B C38B 121.1(5) . . ?
N40B C41B N42B 113.8(4) . . ?
N40B C41B C46B 103.8(4) . . ?
N42B C41B C46B 102.7(4) . . ?
N40B C41B H41B 111.9 . . ?
N42B C41B H41B 111.9 . . ?
C46B C41B H41B 111.9 . . ?
C44B N42B C41B 112.6(4) . . ?
C44B N42B C39B 123.0(4) . . ?
C41B N42B C39B 120.5(5) . . ?
O43B C43B N45B 126.0(5) . . ?
O43B C43B N40B 125.2(5) . . ?
N45B C43B N40B 108.8(5) . . ?
O44B C44B N47B 124.3(6) . . ?
O44B C44B N42B 126.0(5) . . ?
N47B C44B N42B 109.7(5) . . ?
C43B N45B C46B 112.1(4) . . ?
C43B N45B C48B 122.6(4) . . ?
C46B N45B C48B 122.3(4) . . ?
N45B C46B N47B 114.4(4) . . ?
N45B C46B C41B 103.0(4) . . ?
N47B C46B C41B 103.6(4) . . ?
N45B C46B H46B 111.7 . . ?
N47B C46B H46B 111.7 . . ?
C41B C46B H46B 111.7 . . ?
C44B N47B C49B 122.1(4) . . ?
C44B N47B C46B 111.1(4) . . ?
C49B N47B C46B 121.0(4) . . ?
N50B C48B N45B 112.9(4) . . ?
N50B C48B H48C 109.0 . . ?
N45B C48B H48C 109.0 . . ?
N50B C48B H48D 109.0 . . ?
N45B C48B H48D 109.0 . . ?
H48C C48B H48D 107.8 . . ?
N47B C49B N52B 112.8(5) . . ?
N47B C49B H49C 109.0 . . ?
N52B C49B H49C 109.0 . . ?
N47B C49B H49D 109.0 . . ?
N52B C49B H49D 109.0 . . ?
H49C C49B H49D 107.8 . . ?
C53B N50B C51B 112.6(4) . . ?
C53B N50B C48B 121.5(4) . . ?
C51B N50B C48B 120.4(4) . . ?
N50B C51B N52B 113.8(4) . . ?
N50B C51B C56B 103.9(4) . . ?
N52B C51B C56B 102.5(4) . . ?
N50B C51B H51B 112.0 . . ?
N52B C51B H51B 112.0 . . ?
C56B C51B H51B 112.0 . . ?
C54B N52B C51B 112.2(4) . . ?
C54B N52B C49B 121.9(4) . . ?
C51B N52B C49B 121.3(4) . . ?
O53B C53B N50B 126.2(5) . . ?
O53B C53B N55B 126.3(5) . . ?
N50B C53B N55B 107.5(4) . . ?
O54B C54B N57B 126.1(5) . . ?
O54B C54B N52B 125.3(5) . . ?
N57B C54B N52B 108.6(4) . . ?
C53B N55B C58B 121.2(4) . . ?
C53B N55B C56B 112.1(4) . . ?
C58B N55B C56B 121.6(5) . . ?
N57B C56B N55B 113.2(4) . . ?
N57B C56B C51B 104.5(4) . . ?
N55B C56B C51B 103.5(4) . . ?
N57B C56B H56B 111.7 . . ?
N55B C56B H56B 111.7 . . ?
C51B C56B H56B 111.7 . . ?
C54B N57B C56B 112.1(4) . . ?
C54B N57B C59B 122.5(4) . . ?
C56B N57B C59B 121.9(4) . . ?
N55B C58B N12B 113.5(4) . 2_757 ?
N55B C58B H58C 108.9 . . ?
N12B C58B H58C 108.9 2_757 . ?
N55B C58B H58D 108.9 . . ?
N12B C58B H58D 108.9 2_757 . ?
H58C C58B H58D 107.7 . . ?
N10B C59B N57B 112.8(4) 2_757 . ?
N10B C59B H59C 109.0 2_757 . ?
N57B C59B H59C 109.0 . . ?
N10B C59B H59D 109.0 2_757 . ?
N57B C59B H59D 109.0 . . ?
H59C C59B H59D 107.8 . . ?
C13C N10C C11C 112.8(4) . . ?
C13C N10C C59C 121.7(4) . 2_657 ?
C11C N10C C59C 122.4(4) . 2_657 ?
N10C C11C N12C 115.0(4) . . ?
N10C C11C C16C 103.1(4) . . ?
N12C C11C C16C 102.9(4) . . ?
N10C C11C H11C 111.7 . . ?
N12C C11C H11C 111.7 . . ?
C16C C11C H11C 111.7 . . ?
C14C N12C C11C 112.4(4) . . ?
C14C N12C C58C 122.5(4) . 2_657 ?
C11C N12C C58C 121.9(4) . 2_657 ?
O13C C13C N15C 126.8(5) . . ?
O13C C13C N10C 125.7(4) . . ?
N15C C13C N10C 107.4(4) . . ?
O14C C14C N17C 124.8(5) . . ?
O14C C14C N12C 125.0(5) . . ?
N17C C14C N12C 110.2(5) . . ?
C13C N15C C16C 113.0(4) . . ?
C13C N15C C18C 121.5(4) . . ?
C16C N15C C18C 121.9(4) . . ?
N15C C16C N17C 114.0(4) . . ?
N15C C16C C11C 103.2(4) . . ?
N17C C16C C11C 103.2(4) . . ?
N15C C16C H16C 111.9 . . ?
N17C C16C H16C 111.9 . . ?
C11C C16C H16C 111.9 . . ?
C14C N17C C19C 123.9(4) . . ?
C14C N17C C16C 111.2(4) . . ?
C19C N17C C16C 121.6(4) . . ?
N20C C18C N15C 112.5(4) . . ?
N20C C18C H18E 109.1 . . ?
N15C C18C H18E 109.1 . . ?
N20C C18C H18F 109.1 . . ?
N15C C18C H18F 109.1 . . ?
H18E C18C H18F 107.8 . . ?
N17C C19C N22C 114.3(4) . . ?
N17C C19C H19E 108.7 . . ?
N22C C19C H19E 108.7 . . ?
N17C C19C H19F 108.7 . . ?
N22C C19C H19F 108.7 . . ?
H19E C19C H19F 107.6 . . ?
C23C N20C C18C 121.9(4) . . ?
C23C N20C C21C 113.1(4) . . ?
C18C N20C C21C 120.8(4) . . ?
N22C C21C N20C 114.0(4) . . ?
N22C C21C C26C 103.4(4) . . ?
N20C C21C C26C 102.6(4) . . ?
N22C C21C H21C 112.0 . . ?
N20C C21C H21C 112.0 . . ?
C26C C21C H21C 112.0 . . ?
C24C N22C C19C 122.8(4) . . ?
C24C N22C C21C 112.6(4) . . ?
C19C N22C C21C 119.8(4) . . ?
O23C C23C N20C 126.6(5) . . ?
O23C C23C N25C 125.2(5) . . ?
N20C C23C N25C 108.1(4) . . ?
O24C C24C N22C 127.2(5) . . ?
O24C C24C N27C 123.3(5) . . ?
N22C C24C N27C 109.5(5) . . ?
C23C N25C C28C 122.3(4) . . ?
C23C N25C C26C 111.4(4) . . ?
C28C N25C C26C 122.2(4) . . ?
N25C C26C N27C 113.2(4) . . ?
N25C C26C C21C 104.2(4) . . ?
N27C C26C C21C 103.1(4) . . ?
N25C C26C H26C 111.9 . . ?
N27C C26C H26C 111.9 . . ?
C21C C26C H26C 111.9 . . ?
C24C N27C C29C 123.1(4) . . ?
C24C N27C C26C 110.8(4) . . ?
C29C N27C C26C 121.8(4) . . ?
N25C C28C N30C 113.4(4) . . ?
N25C C28C H28E 108.9 . . ?
N30C C28C H28E 108.9 . . ?
N25C C28C H28F 108.9 . . ?
N30C C28C H28F 108.9 . . ?
H28E C28C H28F 107.7 . . ?
N32C C29C N27C 113.6(4) . . ?
N32C C29C H29E 108.8 . . ?
N27C C29C H29E 108.8 . . ?
N32C C29C H29F 108.8 . . ?
N27C C29C H29F 108.8 . . ?
H29E C29C H29F 107.7 . . ?
C33C N30C C31C 111.2(4) . . ?
C33C N30C C28C 120.9(4) . . ?
C31C N30C C28C 121.9(4) . . ?
N30C C31C N32C 114.7(4) . . ?
N30C C31C C36C 104.8(4) . . ?
N32C C31C C36C 103.6(4) . . ?
N30C C31C H31C 111.1 . . ?
N32C C31C H31C 111.1 . . ?
C36C C31C H31C 111.1 . . ?
C34C N32C C29C 123.5(4) . . ?
C34C N32C C31C 110.8(4) . . ?
C29C N32C C31C 122.5(4) . . ?
O33C C33C N30C 125.9(4) . . ?
O33C C33C N35C 125.2(5) . . ?
N30C C33C N35C 108.9(4) . . ?
O34C C34C N37C 126.8(5) . . ?
O34C C34C N32C 124.1(5) . . ?
N37C C34C N32C 109.1(4) . . ?
C33C N35C C38C 120.7(4) . . ?
C33C N35C C36C 110.9(4) . . ?
C38C N35C C36C 120.5(4) . . ?
N37C C36C N35C 112.9(4) . . ?
N37C C36C C31C 103.9(4) . . ?
N35C C36C C31C 103.1(4) . . ?
N37C C36C H36C 112.1 . . ?
N35C C36C H36C 112.1 . . ?
C31C C36C H36C 112.1 . . ?
C34C N37C C36C 111.7(4) . . ?
C34C N37C C39C 120.5(4) . . ?
C36C N37C C39C 120.4(4) . . ?
N40C C38C N35C 113.0(4) . . ?
N40C C38C H38E 109.0 . . ?
N35C C38C H38E 109.0 . . ?
N40C C38C H38F 109.0 . . ?
N35C C38C H38F 109.0 . . ?
H38E C38C H38F 107.8 . . ?
N42C C39C N37C 113.6(4) . . ?
N42C C39C H39E 108.8 . . ?
N37C C39C H39E 108.8 . . ?
N42C C39C H39F 108.8 . . ?
N37C C39C H39F 108.8 . . ?
H39E C39C H39F 107.7 . . ?
C43C N40C C38C 121.3(4) . . ?
C43C N40C C41C 111.1(4) . . ?
C38C N40C C41C 121.1(4) . . ?
N42C C41C N40C 113.6(4) . . ?
N42C C41C C46C 104.8(4) . . ?
N40C C41C C46C 103.6(4) . . ?
N42C C41C H41C 111.5 . . ?
N40C C41C H41C 111.5 . . ?
C46C C41C H41C 111.5 . . ?
C44C N42C C39C 121.4(4) . . ?
C44C N42C C41C 110.3(4) . . ?
C39C N42C C41C 122.0(4) . . ?
O43C C43C N40C 127.0(5) . . ?
O43C C43C N45C 123.4(4) . . ?
N40C C43C N45C 109.6(4) . . ?
O44C C44C N47C 127.7(5) . . ?
O44C C44C N42C 124.7(5) . . ?
N47C C44C N42C 107.6(4) . . ?
C43C N45C C46C 110.1(4) . . ?
C43C N45C C48C 123.1(4) . . ?
C46C N45C C48C 123.2(4) . . ?
N47C C46C N45C 113.7(4) . . ?
N47C C46C C41C 104.3(4) . . ?
N45C C46C C41C 104.9(4) . . ?
N47C C46C H46C 111.2 . . ?
N45C C46C H46C 111.2 . . ?
C41C C46C H46C 111.2 . . ?
C44C N47C C46C 112.2(4) . . ?
C44C N47C C49C 120.7(4) . . ?
C46C N47C C49C 121.9(4) . . ?
N50C C48C N45C 113.9(4) . . ?
N50C C48C H48E 108.8 . . ?
N45C C48C H48E 108.8 . . ?
N50C C48C H48F 108.8 . . ?
N45C C48C H48F 108.8 . . ?
H48E C48C H48F 107.7 . . ?
N52C C49C N47C 114.6(4) . . ?
N52C C49C H49E 108.6 . . ?
N47C C49C H49E 108.6 . . ?
N52C C49C H49F 108.6 . . ?
N47C C49C H49F 108.6 . . ?
H49E C49C H49F 107.6 . . ?
C53C N50C C48C 122.9(4) . . ?
C53C N50C C51C 111.3(4) . . ?
C48C N50C C51C 122.4(4) . . ?
N52C C51C N50C 114.4(4) . . ?
N52C C51C C56C 103.9(4) . . ?
N50C C51C C56C 103.3(4) . . ?
N52C C51C H51C 111.5 . . ?
N50C C51C H51C 111.5 . . ?
C56C C51C H51C 111.5 . . ?
C54C N52C C49C 122.8(4) . . ?
C54C N52C C51C 110.9(4) . . ?
C49C N52C C51C 122.3(4) . . ?
O53C C53C N55C 125.3(5) . . ?
O53C C53C N50C 124.6(5) . . ?
N55C C53C N50C 110.0(4) . . ?
O54C C54C N57C 125.6(5) . . ?
O54C C54C N52C 124.8(4) . . ?
N57C C54C N52C 109.6(4) . . ?
C53C N55C C58C 122.4(4) . . ?
C53C N55C C56C 111.3(4) . . ?
C58C N55C C56C 122.1(4) . . ?
N57C C56C N55C 114.4(4) . . ?
N57C C56C C51C 103.9(4) . . ?
N55C C56C C51C 103.7(4) . . ?
N57C C56C H56C 111.5 . . ?
N55C C56C H56C 111.5 . . ?
C51C C56C H56C 111.5 . . ?
C54C N57C C59C 123.0(4) . . ?
C54C N57C C56C 111.2(4) . . ?
C59C N57C C56C 121.7(4) . . ?
N55C C58C N12C 113.9(4) . 2_657 ?
N55C C58C H58E 108.8 . . ?
N12C C58C H58E 108.8 2_657 . ?
N55C C58C H58F 108.8 . . ?
N12C C58C H58F 108.8 2_657 . ?
H58E C58C H58F 107.7 . . ?
N57C C59C N10C 114.1(4) . 2_657 ?
N57C C59C H59E 108.7 . . ?
N10C C59C H59E 108.7 2_657 . ?
N57C C59C H59F 108.7 . . ?
N10C C59C H59F 108.7 2_657 . ?
H59E C59C H59F 107.6 . . ?
H11W O1W H12W 105(2) . . ?
H21W O2W H22W 124(3) . . ?
H31W O3W H32W 113(2) . . ?
H41W O4W H42W 129(3) . . ?
H51W O5W H52W 112(3) . . ?
H61W O6W H62W 120(3) . . ?
H71W O7W H72W 114(3) . . ?
H81W O8W H82W 104(2) . . ?
H91W O9W H92W 106(3) . . ?
H8W O10W H9W 110(3) . . ?

loop_
_geom_bond_atom_site_label_1
_geom_bond_atom_site_label_2
_geom_bond_distance
_geom_bond_site_symmetry_2
_geom_bond_publ_flag
N10A C13A 1.353(6) . ?
N10A C59A 1.432(6) 2_656 ?
N10A C11A 1.471(6) . ?
C11A N12A 1.426(6) . ?
C11A C16A 1.546(8) . ?
C11A H11A 0.9800 . ?
N12A C14A 1.394(8) . ?
N12A C58A 1.439(7) 2_656 ?
C13A O13A 1.231(6) . ?
C13A N15A 1.375(7) . ?
C14A O14A 1.253(7) . ?
C14A N17A 1.324(8) . ?
N15A C18A 1.430(7) . ?
N15A C16A 1.438(6) . ?
C16A N17A 1.431(7) . ?
C16A H16A 0.9800 . ?
N17A C19A 1.469(7) . ?
C18A N20A 1.484(7) . ?
C18A H18A 0.9700 . ?
C18A H18B 0.9700 . ?
C19A N22A 1.457(7) . ?
C19A H19A 0.9700 . ?
C19A H19B 0.9700 . ?
N20A C23A 1.365(6) . ?
N20A C21A 1.444(7) . ?
C21A N22A 1.382(8) . ?
C21A C26A 1.550(8) . ?
C21A H21A 0.9800 . ?
N22A C24A 1.362(7) . ?
C23A O23A 1.214(6) . ?
C23A N25A 1.342(6) . ?
C24A O24A 1.220(7) . ?
C24A N27A 1.356(7) . ?
N25A C26A 1.436(7) . ?
N25A C28A 1.452(6) . ?
C26A N27A 1.432(7) . ?
C26A H26A 0.9800 . ?
N27A C29A 1.433(7) . ?
C28A N30A 1.469(6) . ?
C28A H28A 0.9700 . ?
C28A H28B 0.9700 . ?
C29A N32A 1.467(6) . ?
C29A H29A 0.9700 . ?
C29A H29B 0.9700 . ?
N30A C33A 1.380(6) . ?
N30A C31A 1.431(6) . ?
C31A N32A 1.416(6) . ?
C31A C36A 1.530(6) . ?
C31A H31A 0.9800 . ?
N32A C34A 1.379(6) . ?
C33A O33A 1.205(6) . ?
C33A N35A 1.376(6) . ?
C34A O34A 1.224(6) . ?
C34A N37A 1.354(6) . ?
N35A C36A 1.450(6) . ?
N35A C38A 1.466(6) . ?
C36A N37A 1.409(6) . ?
C36A H36A 0.9800 . ?
N37A C39A 1.469(6) . ?
C38A N40A 1.438(6) . ?
C38A H38A 0.9700 . ?
C38A H38B 0.9700 . ?
C39A N42A 1.466(6) . ?
C39A H39A 0.9700 . ?
C39A H39B 0.9700 . ?
N40A C43A 1.380(7) . ?
N40A C41A 1.438(7) . ?
C41A N42A 1.436(6) . ?
C41A C46A 1.521(7) . ?
C41A H41A 0.9800 . ?
N42A C44A 1.370(6) . ?
C43A O43A 1.198(7) . ?
C43A N45A 1.373(7) . ?
C44A O44A 1.211(6) . ?
C44A N47A 1.350(6) . ?
N45A C46A 1.441(8) . ?
N45A C48A 1.466(7) . ?
C46A N47A 1.432(7) . ?
C46A H46A 0.9800 . ?
N47A C49A 1.465(6) . ?
C48A N50A 1.441(7) . ?
C48A H48A 0.9700 . ?
C48A H48B 0.9700 . ?
C49A N52A 1.435(7) . ?
C49A H49A 0.9700 . ?
C49A H49B 0.9700 . ?
N50A C53A 1.331(8) . ?
N50A C51A 1.429(7) . ?
C51A N52A 1.459(6) . ?
C51A C56A 1.571(7) . ?
C51A H51A 0.9800 . ?
N52A C54A 1.340(6) . ?
C53A O53A 1.226(7) . ?
C53A N55A 1.393(7) . ?
C54A O54A 1.244(6) . ?
C54A N57A 1.361(6) . ?
N55A C56A 1.429(7) . ?
N55A C58A 1.476(7) . ?
C56A N57A 1.430(6) . ?
C56A H56A 0.9800 . ?
N57A C59A 1.462(6) . ?
C58A N12A 1.439(7) 2_656 ?
C58A H58A 0.9700 . ?
C58A H58B 0.9700 . ?
C59A N10A 1.432(6) 2_656 ?
C59A H59A 0.9700 . ?
C59A H59B 0.9700 . ?
N10B C13B 1.353(6) . ?
N10B C11B 1.459(6) . ?
N10B C59B 1.460(6) 2_757 ?
C11B N12B 1.456(6) . ?
C11B C16B 1.550(7) . ?
C11B H11B 0.9800 . ?
N12B C14B 1.340(6) . ?
N12B C58B 1.475(6) 2_757 ?
C13B O13B 1.243(5) . ?
C13B N15B 1.345(6) . ?
C14B O14B 1.253(6) . ?
C14B N17B 1.349(6) . ?
N15B C18B 1.454(6) . ?
N15B C16B 1.461(5) . ?
C16B N17B 1.444(6) . ?
C16B H16B 0.9800 . ?
N17B C19B 1.425(6) . ?
C18B N20B 1.432(6) . ?
C18B H18C 0.9700 . ?
C18B H18D 0.9700 . ?
C19B N22B 1.479(6) . ?
C19B H19C 0.9700 . ?
C19B H19D 0.9700 . ?
N20B C23B 1.381(6) . ?
N20B C21B 1.437(6) . ?
C21B N22B 1.442(6) . ?
C21B C26B 1.532(6) . ?
C21B H21B 0.9800 . ?
N22B C24B 1.343(6) . ?
C23B O23B 1.241(6) . ?
C23B N25B 1.354(6) . ?
C24B O24B 1.242(6) . ?
C24B N27B 1.370(6) . ?
N25B C26B 1.444(6) . ?
N25B C28B 1.452(6) . ?
C26B N27B 1.445(6) . ?
C26B H26B 0.9800 . ?
N27B C29B 1.434(6) . ?
C28B N30B 1.445(6) . ?
C28B H28C 0.9700 . ?
C28B H28D 0.9700 . ?
C29B N32B 1.443(6) . ?
C29B H29C 0.9700 . ?
C29B H29D 0.9700 . ?
N30B C33B 1.357(6) . ?
N30B C31B 1.431(6) . ?
C31B N32B 1.463(6) . ?
C31B C36B 1.554(7) . ?
C31B H31B 0.9800 . ?
N32B C34B 1.341(7) . ?
C33B O33B 1.238(6) . ?
C33B N35B 1.336(6) . ?
C34B O34B 1.227(6) . ?
C34B N37B 1.373(6) . ?
N35B C36B 1.453(6) . ?
N35B C38B 1.460(6) . ?
C36B N37B 1.432(7) . ?
C36B H36B 0.9800 . ?
N37B C39B 1.433(7) . ?
C38B N40B 1.463(7) . ?
C38B H38C 0.9700 . ?
C38B H38D 0.9700 . ?
C39B N42B 1.458(7) . ?
C39B H39C 0.9700 . ?
C39B H39D 0.9700 . ?
N40B C43B 1.362(7) . ?
N40B C41B 1.420(6) . ?
C41B N42B 1.455(6) . ?
C41B C46B 1.534(7) . ?
C41B H41B 0.9800 . ?
N42B C44B 1.350(7) . ?
C43B O43B 1.232(6) . ?
C43B N45B 1.343(7) . ?
C44B O44B 1.248(6) . ?
C44B N47B 1.343(6) . ?
N45B C46B 1.440(6) . ?
N45B C48B 1.461(6) . ?
C46B N47B 1.474(6) . ?
C46B H46B 0.9800 . ?
N47B C49B 1.438(7) . ?
C48B N50B 1.454(6) . ?
C48B H48C 0.9700 . ?
C48B H48D 0.9700 . ?
C49B N52B 1.475(7) . ?
C49B H49C 0.9700 . ?
C49B H49D 0.9700 . ?
N50B C53B 1.366(6) . ?
N50B C51B 1.436(6) . ?
C51B N52B 1.444(6) . ?
C51B C56B 1.534(7) . ?
C51B H51B 0.9800 . ?
N52B C54B 1.363(6) . ?
C53B O53B 1.208(6) . ?
C53B N55B 1.381(7) . ?
C54B O54B 1.249(6) . ?
C54B N57B 1.353(7) . ?
N55B C58B 1.424(7) . ?
N55B C56B 1.441(6) . ?
C56B N57B 1.428(6) . ?
C56B H56B 0.9800 . ?
N57B C59B 1.460(6) . ?
C58B N12B 1.476(6) 2_757 ?
C58B H58C 0.9700 . ?
C58B H58D 0.9700 . ?
C59B N10B 1.460(6) 2_757 ?
C59B H59C 0.9700 . ?
C59B H59D 0.9700 . ?
N10C C13C 1.381(6) . ?
N10C C11C 1.432(6) . ?
N10C C59C 1.444(6) 2_657 ?
C11C N12C 1.447(6) . ?
C11C C16C 1.560(7) . ?
C11C H11C 0.9800 . ?
N12C C14C 1.358(7) . ?
N12C C58C 1.464(6) 2_657 ?
C13C O13C 1.216(6) . ?
C13C N15C 1.365(6) . ?
C14C O14C 1.245(6) . ?
C14C N17C 1.346(7) . ?
N15C C16C 1.435(6) . ?
N15C C18C 1.466(6) . ?
C16C N17C 1.472(6) . ?
C16C H16C 0.9800 . ?
N17C C19C 1.440(6) . ?
C18C N20C 1.451(6) . ?
C18C H18E 0.9700 . ?
C18C H18F 0.9700 . ?
C19C N22C 1.441(7) . ?
C19C H19E 0.9700 . ?
C19C H19F 0.9700 . ?
N20C C23C 1.352(6) . ?
N20C C21C 1.461(6) . ?
C21C N22C 1.450(6) . ?
C21C C26C 1.540(7) . ?
C21C H21C 0.9800 . ?
N22C C24C 1.326(6) . ?
C23C O23C 1.213(5) . ?
C23C N25C 1.386(6) . ?
C24C O24C 1.236(6) . ?
C24C N27C 1.376(7) . ?
N25C C28C 1.446(6) . ?
N25C C26C 1.453(6) . ?
C26C N27C 1.463(6) . ?
C26C H26C 0.9800 . ?
N27C C29C 1.446(6) . ?
C28C N30C 1.452(6) . ?
C28C H28E 0.9700 . ?
C28C H28F 0.9700 . ?
C29C N32C 1.445(6) . ?
C29C H29E 0.9700 . ?
C29C H29F 0.9700 . ?
N30C C33C 1.360(6) . ?
N30C C31C 1.439(6) . ?
C31C N32C 1.457(6) . ?
C31C C36C 1.525(7) . ?
C31C H31C 0.9800 . ?
N32C C34C 1.369(6) . ?
C33C O33C 1.226(5) . ?
C33C N35C 1.375(6) . ?
C34C O34C 1.235(6) . ?
C34C N37C 1.353(6) . ?
N35C C38C 1.450(6) . ?
N35C C36C 1.462(6) . ?
C36C N37C 1.440(6) . ?
C36C H36C 0.9800 . ?
N37C C39C 1.447(6) . ?
C38C N40C 1.442(6) . ?
C38C H38E 0.9700 . ?
C38C H38F 0.9700 . ?
C39C N42C 1.434(6) . ?
C39C H39E 0.9700 . ?
C39C H39F 0.9700 . ?
N40C C43C 1.340(6) . ?
N40C C41C 1.473(5) . ?
C41C N42C 1.448(6) . ?
C41C C46C 1.510(7) . ?
C41C H41C 0.9800 . ?
N42C C44C 1.408(6) . ?
C43C O43C 1.218(5) . ?
C43C N45C 1.389(6) . ?
C44C O44C 1.212(6) . ?
C44C N47C 1.365(6) . ?
N45C C46C 1.449(6) . ?
N45C C48C 1.457(6) . ?
C46C N47C 1.442(6) . ?
C46C H46C 0.9800 . ?
N47C C49C 1.452(6) . ?
C48C N50C 1.416(6) . ?
C48C H48E 0.9700 . ?
C48C H48F 0.9700 . ?
C49C N52C 1.425(6) . ?
C49C H49E 0.9700 . ?
C49C H49F 0.9700 . ?
N50C C53C 1.362(6) . ?
N50C C51C 1.459(6) . ?
C51C N52C 1.436(6) . ?
C51C C56C 1.541(7) . ?
C51C H51C 0.9800 . ?
N52C C54C 1.385(6) . ?
C53C O53C 1.230(6) . ?
C53C N55C 1.352(6) . ?
C54C O54C 1.245(6) . ?
C54C N57C 1.350(6) . ?
N55C C58C 1.427(6) . ?
N55C C56C 1.459(6) . ?
C56C N57C 1.454(6) . ?
C56C H56C 0.9800 . ?
N57C C59C 1.430(6) . ?
C58C N12C 1.464(6) 2_657 ?
C58C H58E 0.9700 . ?
C58C H58F 0.9700 . ?
C59C N10C 1.444(6) 2_657 ?
C59C H59E 0.9700 . ?
C59C H59F 0.9700 . ?
O1W H11W 0.830(5) . ?
O1W H12W 0.828(5) . ?
O2W H21W 0.799(10) . ?
O2W H22W 0.799(10) . ?
O3W H31W 0.817(10) . ?
O3W H32W 0.814(10) . ?
O4W H41W 0.808(10) . ?
O4W H42W 0.794(10) . ?
O5W H51W 0.819(10) . ?
O5W H52W 0.825(10) . ?
O6W H61W 0.813(10) . ?
O6W H62W 0.812(10) . ?
O7W H71W 0.821(11) . ?
O7W H72W 0.819(10) . ?
O8W H81W 0.840(10) . ?
O8W H82W 0.836(10) . ?
O9W H91W 0.828(10) . ?
O9W H92W 0.833(11) . ?
O10W H8W 0.835(10) . ?
O10W H9W 0.825(11) . ?

loop_
_geom_torsion_atom_site_label_1
_geom_torsion_atom_site_label_2
_geom_torsion_atom_site_label_3
_geom_torsion_atom_site_label_4
_geom_torsion
_geom_torsion_site_symmetry_1
_geom_torsion_site_symmetry_2
_geom_torsion_site_symmetry_3
_geom_torsion_site_symmetry_4
_geom_torsion_publ_flag
C13A N10A C11A N12A -114.5(5) . . . . ?
C59A N10A C11A N12A 87.0(6) 2_656 . . . ?
C13A N10A C11A C16A -3.0(5) . . . . ?
C59A N10A C11A C16A -161.5(4) 2_656 . . . ?
N10A C11A N12A C14A 114.2(5) . . . . ?
C16A C11A N12A C14A 3.8(5) . . . . ?
N10A C11A N12A C58A -88.2(6) . . . 2_656 ?
C16A C11A N12A C58A 161.4(4) . . . 2_656 ?
C59A N10A C13A O13A -16.4(7) 2_656 . . . ?
C11A N10A C13A O13A -174.6(5) . . . . ?
C59A N10A C13A N15A 163.5(4) 2_656 . . . ?
C11A N10A C13A N15A 5.3(5) . . . . ?
C11A N12A C14A O14A 172.9(5) . . . . ?
C58A N12A C14A O14A 15.6(8) 2_656 . . . ?
C11A N12A C14A N17A -5.3(6) . . . . ?
C58A N12A C14A N17A -162.6(5) 2_656 . . . ?
O13A C13A N15A C18A 17.3(8) . . . . ?
N10A C13A N15A C18A -162.6(4) . . . . ?
O13A C13A N15A C16A 174.4(5) . . . . ?
N10A C13A N15A C16A -5.5(6) . . . . ?
C13A N15A C16A N17A 115.2(5) . . . . ?
C18A N15A C16A N17A -88.0(6) . . . . ?
C13A N15A C16A C11A 3.4(6) . . . . ?
C18A N15A C16A C11A 160.2(4) . . . . ?
N12A C11A C16A N17A -1.1(5) . . . . ?
N10A C11A C16A N17A -119.6(4) . . . . ?
N12A C11A C16A N15A 118.2(4) . . . . ?
N10A C11A C16A N15A -0.3(5) . . . . ?
O14A C14A N17A C16A -173.5(5) . . . . ?
N12A C14A N17A C16A 4.5(6) . . . . ?
O14A C14A N17A C19A -11.9(9) . . . . ?
N12A C14A N17A C19A 166.1(5) . . . . ?
N15A C16A N17A C14A -114.6(5) . . . . ?
C11A C16A N17A C14A -2.0(6) . . . . ?
N15A C16A N17A C19A 83.9(6) . . . . ?
C11A C16A N17A C19A -163.5(4) . . . . ?
C13A N15A C18A N20A -120.1(5) . . . . ?
C16A N15A C18A N20A 85.3(6) . . . . ?
C14A N17A C19A N22A 118.3(6) . . . . ?
C16A N17A C19A N22A -81.9(7) . . . . ?
N15A C18A N20A C23A 124.5(5) . . . . ?
N15A C18A N20A C21A -76.6(6) . . . . ?
C23A N20A C21A N22A -119.7(5) . . . . ?
C18A N20A C21A N22A 79.7(7) . . . . ?
C23A N20A C21A C26A -5.4(6) . . . . ?
C18A N20A C21A C26A -166.0(5) . . . . ?
N20A C21A N22A C24A 112.8(6) . . . . ?
C26A C21A N22A C24A 0.0(6) . . . . ?
N20A C21A N22A C19A -87.5(7) . . . . ?
C26A C21A N22A C19A 159.7(5) . . . . ?
N17A C19A N22A C24A -117.4(6) . . . . ?
N17A C19A N22A C21A 84.9(7) . . . . ?
C21A N20A C23A O23A -173.4(5) . . . . ?
C18A N20A C23A O23A -12.8(8) . . . . ?
C21A N20A C23A N25A 8.2(6) . . . . ?
C18A N20A C23A N25A 168.8(4) . . . . ?
C21A N22A C24A O24A 177.6(6) . . . . ?
C19A N22A C24A O24A 17.8(10) . . . . ?
C21A N22A C24A N27A -4.6(7) . . . . ?
C19A N22A C24A N27A -164.4(5) . . . . ?
O23A C23A N25A C26A 173.9(5) . . . . ?
N20A C23A N25A C26A -7.7(6) . . . . ?
O23A C23A N25A C28A 15.3(8) . . . . ?
N20A C23A N25A C28A -166.3(4) . . . . ?
C23A N25A C26A N27A 114.6(5) . . . . ?
C28A N25A C26A N27A -87.3(6) . . . . ?
C23A N25A C26A C21A 4.3(6) . . . . ?
C28A N25A C26A C21A 162.5(4) . . . . ?
N22A C21A C26A N27A 4.2(5) . . . . ?
N20A C21A C26A N27A -119.1(5) . . . . ?
N22A C21A C26A N25A 124.0(5) . . . . ?
N20A C21A C26A N25A 0.7(6) . . . . ?
O24A C24A N27A C26A -174.5(6) . . . . ?
N22A C24A N27A C26A 7.6(6) . . . . ?
O24A C24A N27A C29A -21.5(9) . . . . ?
N22A C24A N27A C29A 160.6(5) . . . . ?
N25A C26A N27A C24A -118.2(5) . . . . ?
C21A C26A N27A C24A -7.2(6) . . . . ?
N25A C26A N27A C29A 89.9(6) . . . . ?
C21A C26A N27A C29A -159.1(4) . . . . ?
C23A N25A C28A N30A -126.4(5) . . . . ?
C26A N25A C28A N30A 77.0(6) . . . . ?
C24A N27A C29A N32A 131.4(5) . . . . ?
C26A N27A C29A N32A -78.8(6) . . . . ?
N25A C28A N30A C33A 124.7(5) . . . . ?
N25A C28A N30A C31A -80.4(6) . . . . ?
C33A N30A C31A N32A -111.8(5) . . . . ?
C28A N30A C31A N32A 91.6(5) . . . . ?
C33A N30A C31A C36A 0.0(5) . . . . ?
C28A N30A C31A C36A -156.6(4) . . . . ?
N30A C31A N32A C34A 120.0(5) . . . . ?
C36A C31A N32A C34A 7.9(6) . . . . ?
N30A C31A N32A C29A -86.4(6) . . . . ?
C36A C31A N32A C29A 161.4(5) . . . . ?
N27A C29A N32A C34A -133.0(5) . . . . ?
N27A C29A N32A C31A 75.2(7) . . . . ?
C31A N30A C33A O33A -174.2(5) . . . . ?
C28A N30A C33A O33A -17.2(8) . . . . ?
C31A N30A C33A N35A 6.0(5) . . . . ?
C28A N30A C33A N35A 162.9(4) . . . . ?
C31A N32A C34A O34A 171.9(5) . . . . ?
C29A N32A C34A O34A 17.6(8) . . . . ?
C31A N32A C34A N37A -7.3(6) . . . . ?
C29A N32A C34A N37A -161.6(5) . . . . ?
O33A C33A N35A C36A 170.1(5) . . . . ?
N30A C33A N35A C36A -10.0(5) . . . . ?
O33A C33A N35A C38A 20.1(7) . . . . ?
N30A C33A N35A C38A -160.0(4) . . . . ?
C33A N35A C36A N37A 122.1(4) . . . . ?
C38A N35A C36A N37A -88.7(5) . . . . ?
C33A N35A C36A C31A 9.8(5) . . . . ?
C38A N35A C36A C31A 159.0(4) . . . . ?
N32A C31A C36A N37A -5.3(5) . . . . ?
N30A C31A C36A N37A -125.7(4) . . . . ?
N32A C31A C36A N35A 114.8(4) . . . . ?
N30A C31A C36A N35A -5.6(5) . . . . ?
O34A C34A N37A C36A -175.8(5) . . . . ?
N32A C34A N37A C36A 3.4(6) . . . . ?
O34A C34A N37A C39A -15.0(8) . . . . ?
N32A C34A N37A C39A 164.2(4) . . . . ?
N35A C36A N37A C34A -110.6(5) . . . . ?
C31A C36A N37A C34A 1.4(5) . . . . ?
N35A C36A N37A C39A 89.4(5) . . . . ?
C31A C36A N37A C39A -158.6(4) . . . . ?
C33A N35A C38A N40A -133.5(5) . . . . ?
C36A N35A C38A N40A 79.3(6) . . . . ?
C34A N37A C39A N42A 123.3(5) . . . . ?
C36A N37A C39A N42A -78.0(6) . . . . ?
N35A C38A N40A C43A 128.3(5) . . . . ?
N35A C38A N40A C41A -80.5(6) . . . . ?
C43A N40A C41A N42A -117.6(5) . . . . ?
C38A N40A C41A N42A 89.2(6) . . . . ?
C43A N40A C41A C46A -6.2(6) . . . . ?
C38A N40A C41A C46A -159.4(4) . . . . ?
N40A C41A N42A C44A 115.1(5) . . . . ?
C46A C41A N42A C44A 3.0(6) . . . . ?
N40A C41A N42A C39A -87.1(6) . . . . ?
C46A C41A N42A C39A 160.8(5) . . . . ?
N37A C39A N42A C44A -127.5(5) . . . . ?
N37A C39A N42A C41A 76.3(6) . . . . ?
C38A N40A C43A O43A -18.3(9) . . . . ?
C41A N40A C43A O43A -172.4(6) . . . . ?
C38A N40A C43A N45A 160.7(5) . . . . ?
C41A N40A C43A N45A 6.5(6) . . . . ?
C41A N42A C44A O44A 172.7(5) . . . . ?
C39A N42A C44A O44A 14.4(8) . . . . ?
C41A N42A C44A N47A -6.2(6) . . . . ?
C39A N42A C44A N47A -164.6(4) . . . . ?
O43A C43A N45A C46A 174.9(6) . . . . ?
N40A C43A N45A C46A -4.0(6) . . . . ?
O43A C43A N45A C48A 14.3(10) . . . . ?
N40A C43A N45A C48A -164.6(5) . . . . ?
C43A N45A C46A N47A 114.5(5) . . . . ?
C48A N45A C46A N47A -85.6(6) . . . . ?
C43A N45A C46A C41A 0.2(6) . . . . ?
C48A N45A C46A C41A 160.0(5) . . . . ?
N42A C41A C46A N47A 1.1(6) . . . . ?
N40A C41A C46A N47A -119.1(5) . . . . ?
N42A C41A C46A N45A 123.6(5) . . . . ?
N40A C41A C46A N45A 3.5(5) . . . . ?
O44A C44A N47A C46A -172.0(6) . . . . ?
N42A C44A N47A C46A 6.9(6) . . . . ?
O44A C44A N47A C49A -10.2(9) . . . . ?
N42A C44A N47A C49A 168.7(5) . . . . ?
N45A C46A N47A C44A -119.3(5) . . . . ?
C41A C46A N47A C44A -5.0(6) . . . . ?
N45A C46A N47A C49A 79.7(7) . . . . ?
C41A C46A N47A C49A -166.0(5) . . . . ?
C43A N45A C48A N50A -120.2(6) . . . . ?
C46A N45A C48A N50A 81.7(8) . . . . ?
C44A N47A C49A N52A 123.9(5) . . . . ?
C46A N47A C49A N52A -76.6(7) . . . . ?
N45A C48A N50A C53A 121.8(6) . . . . ?
N45A C48A N50A C51A -78.3(7) . . . . ?
C53A N50A C51A N52A -114.6(5) . . . . ?
C48A N50A C51A N52A 84.2(6) . . . . ?
C53A N50A C51A C56A -3.2(6) . . . . ?
C48A N50A C51A C56A -164.5(4) . . . . ?
N47A C49A N52A C54A -122.9(5) . . . . ?
N47A C49A N52A C51A 82.4(6) . . . . ?
N50A C51A N52A C54A 114.6(5) . . . . ?
C56A C51A N52A C54A 2.8(6) . . . . ?
N50A C51A N52A C49A -88.3(6) . . . . ?
C56A C51A N52A C49A 159.8(4) . . . . ?
C51A N50A C53A O53A -175.9(6) . . . . ?
C48A N50A C53A O53A -14.1(9) . . . . ?
C51A N50A C53A N55A 5.4(6) . . . . ?
C48A N50A C53A N55A 167.2(5) . . . . ?
C49A N52A C54A O54A 18.6(8) . . . . ?
C51A N52A C54A O54A 175.9(5) . . . . ?
C49A N52A C54A N57A -163.3(4) . . . . ?
C51A N52A C54A N57A -6.1(6) . . . . ?
O53A C53A N55A C56A 175.8(5) . . . . ?
N50A C53A N55A C56A -5.4(6) . . . . ?
O53A C53A N55A C58A 17.6(8) . . . . ?
N50A C53A N55A C58A -163.7(5) . . . . ?
C53A N55A C56A N57A 114.1(5) . . . . ?
C58A N55A C56A N57A -87.4(6) . . . . ?
C53A N55A C56A C51A 3.3(5) . . . . ?
C58A N55A C56A C51A 161.8(4) . . . . ?
N50A C51A C56A N55A -0.1(5) . . . . ?
N52A C51A C56A N55A 120.2(4) . . . . ?
N50A C51A C56A N57A -119.0(4) . . . . ?
N52A C51A C56A N57A 1.3(5) . . . . ?
O54A C54A N57A C56A -174.8(5) . . . . ?
N52A C54A N57A C56A 7.1(6) . . . . ?
O54A C54A N57A C59A -19.2(8) . . . . ?
N52A C54A N57A C59A 162.8(4) . . . . ?
N55A C56A N57A C54A -115.4(5) . . . . ?
C51A C56A N57A C54A -5.0(6) . . . . ?
N55A C56A N57A C59A 88.6(6) . . . . ?
C51A C56A N57A C59A -161.1(4) . . . . ?
C53A N55A C58A N12A -123.1(6) . . . 2_656 ?
C56A N55A C58A N12A 80.8(6) . . . 2_656 ?
C54A N57A C59A N10A 123.3(5) . . . 2_656 ?
C56A N57A C59A N10A -83.2(6) . . . 2_656 ?
C13B N10B C11B N12B -114.3(5) . . . . ?
C59B N10B C11B N12B 86.0(5) 2_757 . . . ?
C13B N10B C11B C16B -5.2(5) . . . . ?
C59B N10B C11B C16B -164.9(4) 2_757 . . . ?
N10B C11B N12B C14B 112.3(5) . . . . ?
C16B C11B N12B C14B 3.0(5) . . . . ?
N10B C11B N12B C58B -85.8(5) . . . 2_757 ?
C16B C11B N12B C58B 164.9(4) . . . 2_757 ?
C11B N10B C13B O13B -172.3(5) . . . . ?
C59B N10B C13B O13B -12.9(8) 2_757 . . . ?
C11B N10B C13B N15B 8.0(6) . . . . ?
C59B N10B C13B N15B 167.4(4) 2_757 . . . ?
C11B N12B C14B O14B 174.0(5) . . . . ?
C58B N12B C14B O14B 12.7(8) 2_757 . . . ?
C11B N12B C14B N17B -4.5(6) . . . . ?
C58B N12B C14B N17B -165.8(5) 2_757 . . . ?
O13B C13B N15B C18B 13.6(8) . . . . ?
N10B C13B N15B C18B -166.8(4) . . . . ?
O13B C13B N15B C16B 172.9(5) . . . . ?
N10B C13B N15B C16B -7.4(6) . . . . ?
C13B N15B C16B N17B 116.2(5) . . . . ?
C18B N15B C16B N17B -84.5(6) . . . . ?
C13B N15B C16B C11B 3.9(5) . . . . ?
C18B N15B C16B C11B 163.2(4) . . . . ?
N12B C11B C16B N17B -0.6(5) . . . . ?
N10B C11B C16B N17B -118.0(4) . . . . ?
N12B C11B C16B N15B 118.2(4) . . . . ?
N10B C11B C16B N15B 0.7(5) . . . . ?
O14B C14B N17B C19B -13.2(8) . . . . ?
N12B C14B N17B C19B 165.4(4) . . . . ?
O14B C14B N17B C16B -174.5(5) . . . . ?
N12B C14B N17B C16B 4.1(6) . . . . ?
N15B C16B N17B C14B -113.8(5) . . . . ?
C11B C16B N17B C14B -2.0(5) . . . . ?
N15B C16B N17B C19B 85.1(6) . . . . ?
C11B C16B N17B C19B -163.1(4) . . . . ?
C13B N15B C18B N20B -120.1(5) . . . . ?
C16B N15B C18B N20B 82.8(6) . . . . ?
C14B N17B C19B N22B 117.8(5) . . . . ?
C16B N17B C19B N22B -83.2(6) . . . . ?
N15B C18B N20B C23B 117.6(5) . . . . ?
N15B C18B N20B C21B -82.9(6) . . . . ?
C23B N20B C21B N22B -111.2(5) . . . . ?
C18B N20B C21B N22B 87.4(5) . . . . ?
C23B N20B C21B C26B 0.1(5) . . . . ?
C18B N20B C21B C26B -161.3(4) . . . . ?
N20B C21B N22B C24B 117.3(5) . . . . ?
C26B C21B N22B C24B 5.7(5) . . . . ?
N20B C21B N22B C19B -87.4(5) . . . . ?
C26B C21B N22B C19B 161.0(4) . . . . ?
N17B C19B N22B C24B -123.7(5) . . . . ?
N17B C19B N22B C21B 83.5(6) . . . . ?
C18B N20B C23B O23B -16.6(8) . . . . ?
C21B N20B C23B O23B -177.9(5) . . . . ?
C18B N20B C23B N25B 162.0(5) . . . . ?
C21B N20B C23B N25B 0.7(6) . . . . ?
C21B N22B C24B O24B 172.3(5) . . . . ?
C19B N22B C24B O24B 17.3(8) . . . . ?
C21B N22B C24B N27B -8.0(6) . . . . ?
C19B N22B C24B N27B -162.9(4) . . . . ?
O23B C23B N25B C26B 177.3(5) . . . . ?
N20B C23B N25B C26B -1.3(6) . . . . ?
O23B C23B N25B C28B 18.1(9) . . . . ?
N20B C23B N25B C28B -160.5(5) . . . . ?
C23B N25B C26B N27B 113.5(5) . . . . ?
C28B N25B C26B N27B -87.1(6) . . . . ?
C23B N25B C26B C21B 1.3(6) . . . . ?
C28B N25B C26B C21B 160.7(5) . . . . ?
N20B C21B C26B N25B -0.8(5) . . . . ?
N22B C21B C26B N25B 117.8(4) . . . . ?
N20B C21B C26B N27B -120.1(4) . . . . ?
N22B C21B C26B N27B -1.5(5) . . . . ?
O24B C24B N27B C29B -20.5(8) . . . . ?
N22B C24B N27B C29B 159.7(5) . . . . ?
O24B C24B N27B C26B -173.4(5) . . . . ?
N22B C24B N27B C26B 6.8(6) . . . . ?
N25B C26B N27B C24B -114.9(5) . . . . ?
C21B C26B N27B C24B -3.1(5) . . . . ?
N25B C26B N27B C29B 91.9(6) . . . . ?
C21B C26B N27B C29B -156.2(4) . . . . ?
C23B N25B C28B N30B -123.6(6) . . . . ?
C26B N25B C28B N30B 79.0(7) . . . . ?
C24B N27B C29B N32B 127.5(5) . . . . ?
C26B N27B C29B N32B -82.3(6) . . . . ?
N25B C28B N30B C33B 126.9(5) . . . . ?
N25B C28B N30B C31B -83.1(6) . . . . ?
C33B N30B C31B N32B -116.0(5) . . . . ?
C28B N30B C31B N32B 91.0(6) . . . . ?
C33B N30B C31B C36B -5.0(6) . . . . ?
C28B N30B C31B C36B -158.0(4) . . . . ?
N27B C29B N32B C34B -124.4(5) . . . . ?
N27B C29B N32B C31B 76.1(6) . . . . ?
N30B C31B N32B C34B 113.3(5) . . . . ?
C36B C31B N32B C34B 1.0(6) . . . . ?
N30B C31B N32B C29B -85.2(6) . . . . ?
C36B C31B N32B C29B 162.5(5) . . . . ?
C31B N30B C33B O33B -172.4(5) . . . . ?
C28B N30B C33B O33B -20.1(8) . . . . ?
C31B N30B C33B N35B 7.1(6) . . . . ?
C28B N30B C33B N35B 159.5(5) . . . . ?
C29B N32B C34B O34B 15.5(9) . . . . ?
C31B N32B C34B O34B 176.9(6) . . . . ?
C29B N32B C34B N37B -165.9(5) . . . . ?
C31B N32B C34B N37B -4.5(6) . . . . ?
O33B C33B N35B C36B 173.2(5) . . . . ?
N30B C33B N35B C36B -6.4(6) . . . . ?
O33B C33B N35B C38B 18.5(9) . . . . ?
N30B C33B N35B C38B -161.1(5) . . . . ?
C33B N35B C36B N37B 114.8(5) . . . . ?
C38B N35B C36B N37B -90.2(6) . . . . ?
C33B N35B C36B C31B 3.0(6) . . . . ?
C38B N35B C36B C31B 158.1(5) . . . . ?
N30B C31B C36B N37B -117.4(4) . . . . ?
N32B C31B C36B N37B 2.6(5) . . . . ?
N30B C31B C36B N35B 1.2(5) . . . . ?
N32B C31B C36B N35B 121.2(4) . . . . ?
O34B C34B N37B C36B -174.9(6) . . . . ?
N32B C34B N37B C36B 6.3(6) . . . . ?
O34B C34B N37B C39B -18.6(9) . . . . ?
N32B C34B N37B C39B 162.7(5) . . . . ?
N35B C36B N37B C34B -115.3(5) . . . . ?
C31B C36B N37B C34B -5.4(6) . . . . ?
N35B C36B N37B C39B 87.6(6) . . . . ?
C31B C36B N37B C39B -162.5(5) . . . . ?
C33B N35B C38B N40B -123.2(5) . . . . ?
C36B N35B C38B N40B 83.8(6) . . . . ?
C34B N37B C39B N42B 123.9(6) . . . . ?
C36B N37B C39B N42B -82.1(7) . . . . ?
N35B C38B N40B C43B 125.7(5) . . . . ?
N35B C38B N40B C41B -81.9(6) . . . . ?
C43B N40B C41B N42B -117.5(5) . . . . ?
C38B N40B C41B N42B 87.5(6) . . . . ?
C43B N40B C41B C46B -6.6(5) . . . . ?
C38B N40B C41B C46B -161.6(4) . . . . ?
N40B C41B N42B C44B 112.0(5) . . . . ?
C46B C41B N42B C44B 0.5(6) . . . . ?
N40B C41B N42B C39B -89.4(6) . . . . ?
C46B C41B N42B C39B 159.0(4) . . . . ?
N37B C39B N42B C44B -119.9(6) . . . . ?
N37B C39B N42B C41B 83.8(6) . . . . ?
C41B N40B C43B O43B -173.0(5) . . . . ?
C38B N40B C43B O43B -18.3(8) . . . . ?
C41B N40B C43B N45B 7.3(6) . . . . ?
C38B N40B C43B N45B 162.0(4) . . . . ?
C41B N42B C44B O44B 176.2(6) . . . . ?
C39B N42B C44B O44B 18.2(9) . . . . ?
C41B N42B C44B N47B -4.1(6) . . . . ?
C39B N42B C44B N47B -162.1(5) . . . . ?
O43B C43B N45B C46B 175.6(5) . . . . ?
N40B C43B N45B C46B -4.7(6) . . . . ?
O43B C43B N45B C48B 15.0(8) . . . . ?
N40B C43B N45B C48B -165.3(4) . . . . ?
C43B N45B C46B N47B 112.2(5) . . . . ?
C48B N45B C46B N47B -87.1(6) . . . . ?
C43B N45B C46B C41B 0.5(5) . . . . ?
C48B N45B C46B C41B 161.2(4) . . . . ?
N40B C41B C46B N45B 3.6(5) . . . . ?
N42B C41B C46B N45B 122.4(4) . . . . ?
N40B C41B C46B N47B -115.9(4) . . . . ?
N42B C41B C46B N47B 2.9(5) . . . . ?
O44B C44B N47B C49B -20.7(9) . . . . ?
N42B C44B N47B C49B 159.5(5) . . . . ?
O44B C44B N47B C46B -174.1(5) . . . . ?
N42B C44B N47B C46B 6.2(6) . . . . ?
N45B C46B N47B C44B -116.9(5) . . . . ?
C41B C46B N47B C44B -5.6(6) . . . . ?
N45B C46B N47B C49B 89.3(6) . . . . ?
C41B C46B N47B C49B -159.3(5) . . . . ?
C43B N45B C48B N50B -121.5(5) . . . . ?
C46B N45B C48B N50B 79.9(6) . . . . ?
C44B N47B C49B N52B 127.6(5) . . . . ?
C46B N47B C49B N52B -81.5(6) . . . . ?
N45B C48B N50B C53B 125.5(5) . . . . ?
N45B C48B N50B C51B -82.5(6) . . . . ?
C53B N50B C51B N52B -113.8(5) . . . . ?
C48B N50B C51B N52B 91.9(5) . . . . ?
C53B N50B C51B C56B -3.1(5) . . . . ?
C48B N50B C51B C56B -157.4(4) . . . . ?
N50B C51B N52B C54B 114.4(5) . . . . ?
C56B C51B N52B C54B 2.8(6) . . . . ?
N50B C51B N52B C49B -89.2(6) . . . . ?
C56B C51B N52B C49B 159.3(5) . . . . ?
N47B C49B N52B C54B -125.4(5) . . . . ?
N47B C49B N52B C51B 80.5(7) . . . . ?
C51B N50B C53B O53B -173.9(5) . . . . ?
C48B N50B C53B O53B -19.9(8) . . . . ?
C51B N50B C53B N55B 6.3(5) . . . . ?
C48B N50B C53B N55B 160.2(4) . . . . ?
C51B N52B C54B O54B 178.1(5) . . . . ?
C49B N52B C54B O54B 21.8(9) . . . . ?
C51B N52B C54B N57B -3.6(6) . . . . ?
C49B N52B C54B N57B -159.9(5) . . . . ?
O53B C53B N55B C58B 18.0(8) . . . . ?
N50B C53B N55B C58B -162.1(4) . . . . ?
O53B C53B N55B C56B 173.1(5) . . . . ?
N50B C53B N55B C56B -7.0(5) . . . . ?
C53B N55B C56B N57B 117.4(5) . . . . ?
C58B N55B C56B N57B -87.7(5) . . . . ?
C53B N55B C56B C51B 5.0(5) . . . . ?
C58B N55B C56B C51B 159.9(4) . . . . ?
N50B C51B C56B N57B -119.8(4) . . . . ?
N52B C51B C56B N57B -1.0(5) . . . . ?
N50B C51B C56B N55B -1.1(5) . . . . ?
N52B C51B C56B N55B 117.6(4) . . . . ?
O54B C54B N57B C56B -178.9(5) . . . . ?
N52B C54B N57B C56B 2.9(6) . . . . ?
O54B C54B N57B C59B -20.0(9) . . . . ?
N52B C54B N57B C59B 161.8(4) . . . . ?
N55B C56B N57B C54B -112.9(5) . . . . ?
C51B C56B N57B C54B -1.1(5) . . . . ?
N55B C56B N57B C59B 88.0(5) . . . . ?
C51B C56B N57B C59B -160.1(4) . . . . ?
C53B N55B C58B N12B -122.8(5) . . . 2_757 ?
C56B N55B C58B N12B 84.5(6) . . . 2_757 ?
C54B N57B C59B N10B 118.4(5) . . . 2_757 ?
C56B N57B C59B N10B -84.7(5) . . . 2_757 ?
C13C N10C C11C N12C -114.3(5) . . . . ?
C59C N10C C11C N12C 85.2(5) 2_657 . . . ?
C13C N10C C11C C16C -3.1(5) . . . . ?
C59C N10C C11C C16C -163.6(4) 2_657 . . . ?
N10C C11C N12C C14C 113.5(5) . . . . ?
C16C C11C N12C C14C 2.2(6) . . . . ?
N10C C11C N12C C58C -86.1(6) . . . 2_657 ?
C16C C11C N12C C58C 162.7(5) . . . 2_657 ?
C11C N10C C13C O13C -173.3(5) . . . . ?
C59C N10C C13C O13C -12.6(7) 2_657 . . . ?
C11C N10C C13C N15C 5.8(5) . . . . ?
C59C N10C C13C N15C 166.5(4) 2_657 . . . ?
C11C N12C C14C O14C 177.2(6) . . . . ?
C58C N12C C14C O14C 16.8(9) 2_657 . . . ?
C11C N12C C14C N17C -4.1(7) . . . . ?
C58C N12C C14C N17C -164.5(5) 2_657 . . . ?
O13C C13C N15C C16C 172.8(5) . . . . ?
N10C C13C N15C C16C -6.3(5) . . . . ?
O13C C13C N15C C18C 13.8(7) . . . . ?
N10C C13C N15C C18C -165.3(4) . . . . ?
C13C N15C C16C N17C 115.4(4) . . . . ?
C18C N15C C16C N17C -85.7(5) . . . . ?
C13C N15C C16C C11C 4.2(5) . . . . ?
C18C N15C C16C C11C 163.1(4) . . . . ?
N10C C11C C16C N15C -0.6(5) . . . . ?
N12C C11C C16C N15C 119.3(4) . . . . ?
N10C C11C C16C N17C -119.5(4) . . . . ?
N12C C11C C16C N17C 0.3(5) . . . . ?
O14C C14C N17C C19C -17.4(10) . . . . ?
N12C C14C N17C C19C 163.9(5) . . . . ?
O14C C14C N17C C16C -177.0(6) . . . . ?
N12C C14C N17C C16C 4.3(7) . . . . ?
N15C C16C N17C C14C -114.0(5) . . . . ?
C11C C16C N17C C14C -2.8(6) . . . . ?
N15C C16C N17C C19C 85.9(6) . . . . ?
C11C C16C N17C C19C -162.9(5) . . . . ?
C13C N15C C18C N20C -119.6(5) . . . . ?
C16C N15C C18C N20C 83.3(6) . . . . ?
C14C N17C C19C N22C 118.3(6) . . . . ?
C16C N17C C19C N22C -84.2(6) . . . . ?
N15C C18C N20C C23C 120.4(5) . . . . ?
N15C C18C N20C C21C -84.1(5) . . . . ?
C23C N20C C21C N22C -113.2(5) . . . . ?
C18C N20C C21C N22C 89.3(5) . . . . ?
C23C N20C C21C C26C -2.1(5) . . . . ?
C18C N20C C21C C26C -159.6(4) . . . . ?
N17C C19C N22C C24C -123.0(5) . . . . ?
N17C C19C N22C C21C 83.5(6) . . . . ?
N20C C21C N22C C24C 117.0(5) . . . . ?
C26C C21C N22C C24C 6.3(6) . . . . ?
N20C C21C N22C C19C -87.0(5) . . . . ?
C26C C21C N22C C19C 162.4(4) . . . . ?
C18C N20C C23C O23C -16.8(7) . . . . ?
C21C N20C C23C O23C -174.0(5) . . . . ?
C18C N20C C23C N25C 163.2(4) . . . . ?
C21C N20C C23C N25C 6.0(5) . . . . ?
C19C N22C C24C O24C 16.3(9) . . . . ?
C21C N22C C24C O24C 171.5(5) . . . . ?
C19C N22C C24C N27C -163.6(5) . . . . ?
C21C N22C C24C N27C -8.3(6) . . . . ?
O23C C23C N25C C28C 15.1(7) . . . . ?
N20C C23C N25C C28C -165.0(4) . . . . ?
O23C C23C N25C C26C 172.4(5) . . . . ?
N20C C23C N25C C26C -7.6(5) . . . . ?
C23C N25C C26C N27C 117.3(4) . . . . ?
C28C N25C C26C N27C -85.3(5) . . . . ?
C23C N25C C26C C21C 6.1(5) . . . . ?
C28C N25C C26C C21C 163.5(4) . . . . ?
N22C C21C C26C N25C 116.5(4) . . . . ?
N20C C21C C26C N25C -2.4(5) . . . . ?
N22C C21C C26C N27C -1.9(5) . . . . ?
N20C C21C C26C N27C -120.8(4) . . . . ?
O24C C24C N27C C29C -16.2(8) . . . . ?
N22C C24C N27C C29C 163.7(4) . . . . ?
O24C C24C N27C C26C -173.1(5) . . . . ?
N22C C24C N27C C26C 6.8(6) . . . . ?
N25C C26C N27C C24C -114.6(5) . . . . ?
C21C C26C N27C C24C -2.7(5) . . . . ?
N25C C26C N27C C29C 88.1(5) . . . . ?
C21C C26C N27C C29C -159.9(4) . . . . ?
C23C N25C C28C N30C -123.1(5) . . . . ?
C26C N25C C28C N30C 81.9(5) . . . . ?
C24C N27C C29C N32C 121.1(5) . . . . ?
C26C N27C C29C N32C -84.5(6) . . . . ?
N25C C28C N30C C33C 125.6(5) . . . . ?
N25C C28C N30C C31C -84.0(5) . . . . ?
C33C N30C C31C N32C -119.9(5) . . . . ?
C28C N30C C31C N32C 87.1(5) . . . . ?
C33C N30C C31C C36C -7.0(5) . . . . ?
C28C N30C C31C C36C -159.9(4) . . . . ?
N27C C29C N32C C34C -121.9(5) . . . . ?
N27C C29C N32C C31C 80.3(6) . . . . ?
N30C C31C N32C C34C 115.9(4) . . . . ?
C36C C31C N32C C34C 2.3(5) . . . . ?
N30C C31C N32C C29C -83.7(5) . . . . ?
C36C C31C N32C C29C 162.6(4) . . . . ?
C31C N30C C33C O33C -170.2(5) . . . . ?
C28C N30C C33C O33C -17.0(8) . . . . ?
C31C N30C C33C N35C 10.7(5) . . . . ?
C28C N30C C33C N35C 164.0(4) . . . . ?
C29C N32C C34C O34C 12.8(8) . . . . ?
C31C N32C C34C O34C 172.9(5) . . . . ?
C29C N32C C34C N37C -167.8(4) . . . . ?
C31C N32C C34C N37C -7.7(5) . . . . ?
O33C C33C N35C C38C 21.7(7) . . . . ?
N30C C33C N35C C38C -159.3(4) . . . . ?
O33C C33C N35C C36C 170.8(5) . . . . ?
N30C C33C N35C C36C -10.1(5) . . . . ?
C33C N35C C36C N37C 116.9(4) . . . . ?
C38C N35C C36C N37C -93.8(5) . . . . ?
C33C N35C C36C C31C 5.5(5) . . . . ?
C38C N35C C36C C31C 154.7(4) . . . . ?
N30C C31C C36C N37C -117.1(4) . . . . ?
N32C C31C C36C N37C 3.5(5) . . . . ?
N30C C31C C36C N35C 0.8(5) . . . . ?
N32C C31C C36C N35C 121.5(4) . . . . ?
O34C C34C N37C C36C -170.3(5) . . . . ?
N32C C34C N37C C36C 10.3(5) . . . . ?
O34C C34C N37C C39C -20.4(7) . . . . ?
N32C C34C N37C C39C 160.2(4) . . . . ?
N35C C36C N37C C34C -119.4(4) . . . . ?
C31C C36C N37C C34C -8.4(5) . . . . ?
N35C C36C N37C C39C 90.6(5) . . . . ?
C31C C36C N37C C39C -158.4(4) . . . . ?
C33C N35C C38C N40C -131.9(4) . . . . ?
C36C N35C C38C N40C 81.8(5) . . . . ?
C34C N37C C39C N42C 133.8(5) . . . . ?
C36C N37C C39C N42C -78.8(6) . . . . ?
N35C C38C N40C C43C 132.3(5) . . . . ?
N35C C38C N40C C41C -78.3(5) . . . . ?
C43C N40C C41C N42C -119.7(4) . . . . ?
C38C N40C C41C N42C 88.1(5) . . . . ?
C43C N40C C41C C46C -6.6(5) . . . . ?
C38C N40C C41C C46C -158.8(4) . . . . ?
N37C C39C N42C C44C -129.5(5) . . . . ?
N37C C39C N42C C41C 81.0(6) . . . . ?
N40C C41C N42C C44C 116.4(4) . . . . ?
C46C C41C N42C C44C 4.0(5) . . . . ?
N40C C41C N42C C39C -91.1(5) . . . . ?
C46C C41C N42C C39C 156.5(4) . . . . ?
C38C N40C C43C O43C -19.9(8) . . . . ?
C41C N40C C43C O43C -172.1(5) . . . . ?
C38C N40C C43C N45C 161.3(4) . . . . ?
C41C N40C C43C N45C 9.1(6) . . . . ?
C39C N42C C44C O44C 20.2(7) . . . . ?
C41C N42C C44C O44C 172.9(4) . . . . ?
C39C N42C C44C N47C -160.6(4) . . . . ?
C41C N42C C44C N47C -7.9(5) . . . . ?
O43C C43C N45C C46C 173.2(5) . . . . ?
N40C C43C N45C C46C -7.9(6) . . . . ?
O43C C43C N45C C48C 14.1(8) . . . . ?
N40C C43C N45C C48C -167.1(4) . . . . ?
C43C N45C C46C N47C 116.9(5) . . . . ?
C48C N45C C46C N47C -84.0(6) . . . . ?
C43C N45C C46C C41C 3.5(5) . . . . ?
C48C N45C C46C C41C 162.7(4) . . . . ?
N42C C41C C46C N47C 1.1(4) . . . . ?
N40C C41C C46C N47C -118.2(4) . . . . ?
N42C C41C C46C N45C 120.9(4) . . . . ?
N40C C41C C46C N45C 1.6(5) . . . . ?
O44C C44C N47C C46C -172.1(5) . . . . ?
N42C C44C N47C C46C 8.8(5) . . . . ?
O44C C44C N47C C49C -17.0(7) . . . . ?
N42C C44C N47C C49C 163.9(4) . . . . ?
N45C C46C N47C C44C -119.9(4) . . . . ?
C41C C46C N47C C44C -6.2(5) . . . . ?
N45C C46C N47C C49C 85.4(5) . . . . ?
C41C C46C N47C C49C -160.9(4) . . . . ?
C43C N45C C48C N50C -122.4(5) . . . . ?
C46C N45C C48C N50C 81.2(6) . . . . ?
C44C N47C C49C N52C 123.9(5) . . . . ?
C46C N47C C49C N52C -83.5(5) . . . . ?
N45C C48C N50C C53C 120.1(5) . . . . ?
N45C C48C N50C C51C -82.5(6) . . . . ?
C53C N50C C51C N52C -113.8(5) . . . . ?
C48C N50C C51C N52C 86.5(5) . . . . ?
C53C N50C C51C C56C -1.5(5) . . . . ?
C48C N50C C51C C56C -161.2(4) . . . . ?
N47C C49C N52C C54C -122.8(5) . . . . ?
N47C C49C N52C C51C 81.9(6) . . . . ?
N50C C51C N52C C54C 117.6(4) . . . . ?
C56C C51C N52C C54C 5.7(5) . . . . ?
N50C C51C N52C C49C -84.5(5) . . . . ?
C56C C51C N52C C49C 163.6(4) . . . . ?
C48C N50C C53C O53C -14.0(8) . . . . ?
C51C N50C C53C O53C -173.6(5) . . . . ?
C48C N50C C53C N55C 164.1(4) . . . . ?
C51C N50C C53C N55C 4.5(6) . . . . ?
C49C N52C C54C O54C 15.6(7) . . . . ?
C51C N52C C54C O54C 173.4(4) . . . . ?
C49C N52C C54C N57C -165.6(4) . . . . ?
C51C N52C C54C N57C -7.8(5) . . . . ?
O53C C53C N55C C58C 15.0(8) . . . . ?
N50C C53C N55C C58C -163.0(5) . . . . ?
O53C C53C N55C C56C 172.4(5) . . . . ?
N50C C53C N55C C56C -5.7(6) . . . . ?
C53C N55C C56C N57C 116.9(5) . . . . ?
C58C N55C C56C N57C -85.7(6) . . . . ?
C53C N55C C56C C51C 4.4(5) . . . . ?
C58C N55C C56C C51C 161.9(4) . . . . ?
N52C C51C C56C N57C -1.7(4) . . . . ?
N50C C51C C56C N57C -121.5(4) . . . . ?
N52C C51C C56C N55C 118.1(4) . . . . ?
N50C C51C C56C N55C -1.7(5) . . . . ?
O54C C54C N57C C59C -17.2(7) . . . . ?
N52C C54C N57C C59C 164.1(4) . . . . ?
O54C C54C N57C C56C -174.7(5) . . . . ?
N52C C54C N57C C56C 6.6(5) . . . . ?
N55C C56C N57C C54C -115.2(4) . . . . ?
C51C C56C N57C C54C -2.9(5) . . . . ?
N55C C56C N57C C59C 87.0(5) . . . . ?
C51C C56C N57C C59C -160.7(4) . . . . ?
C53C N55C C58C N12C -124.0(5) . . . 2_657 ?
C56C N55C C58C N12C 81.1(6) . . . 2_657 ?
C54C N57C C59C N10C 122.0(5) . . . 2_657 ?
C56C N57C C59C N10C -82.8(5) . . . 2_657 ?

loop_
_platon_squeeze_void_nr
_platon_squeeze_void_average_x
_platon_squeeze_void_average_y
_platon_squeeze_void_average_z
_platon_squeeze_void_volume
_platon_squeeze_void_count_electrons
1 -0.014 0.005 -0.009 4285.0 527.7
